data_1570945
loop_
_publ_author_name
'Yang, Hui'
'Chen, Guofeng'
'Zhang, Ran'
'Zhu, Yanjie'
'Xiao, Jinchong'

_publ_section_title
;
 Coumarin-embedded [5]helicene derivatives: synthesis, X-ray analysis and
 photoconducting properties.
;
_journal_issue 10
_journal_name_full Nanoscale
_journal_page_first 5395
_journal_page_last 5400
_journal_paper_doi 10.1039/d3nr05887e
_journal_volume 16
_journal_year 2024
_chemical_formula_sum 'C38.5 H25.5 O2'
_chemical_formula_weight 520.09
_space_group_IT_number 2
_space_group_name_Hall '-P 1'
_space_group_name_H-M_alt 'P -1'
_symmetry_cell_setting triclinic
_symmetry_space_group_name_H-M 'P -1'
_atom_sites_solution_hydrogens geom
_atom_sites_solution_primary direct
_atom_sites_solution_secondary difmap
_audit_creation_method SHELXL-97
_audit_update_record
;
2023-11-03 deposited with the CCDC.	2024-02-06 downloaded from the CCDC.
;
_cell_angle_alpha 100.696(3)
_cell_angle_beta 102.593(3)
_cell_angle_gamma 93.475(2)
_cell_formula_units_Z 8
_cell_length_a 18.0865(18)
_cell_length_b 18.3505(19)
_cell_length_c 19.254(2)
_cell_measurement_reflns_used 4955
_cell_measurement_temperature 298(2)
_cell_measurement_theta_max 26.947
_cell_measurement_theta_min 2.581
_cell_volume 6094.1(11)
_computing_cell_refinement 'Bruker SMART'
_computing_data_collection 'Bruker SMART'
_computing_data_reduction 'Bruker SHELXTL'
_computing_molecular_graphics 'Bruker SHELXTL'
_computing_publication_material 'Bruker SHELXTL'
_computing_structure_refinement 'SHELXL-97 (Sheldrick, 1997)'
_computing_structure_solution 'SHELXS-97 (Sheldrick, 1990)'
_diffrn_ambient_temperature 298(2)
_diffrn_measured_fraction_theta_full 0.980
_diffrn_measured_fraction_theta_max 0.980
_diffrn_measurement_device_type 'CCD area detector'
_diffrn_measurement_method 'phi and omega scans'
_diffrn_radiation_monochromator graphite
_diffrn_radiation_source 'fine-focus sealed tube'
_diffrn_radiation_type MoK\a
_diffrn_radiation_wavelength 0.71073
_diffrn_reflns_av_R_equivalents 0.0605
_diffrn_reflns_av_sigmaI/netI 0.1230
_diffrn_reflns_limit_h_max 21
_diffrn_reflns_limit_h_min -20
_diffrn_reflns_limit_k_max 17
_diffrn_reflns_limit_k_min -21
_diffrn_reflns_limit_l_max 22
_diffrn_reflns_limit_l_min -22
_diffrn_reflns_number 30292
_diffrn_reflns_theta_full 25.02
_diffrn_reflns_theta_max 25.02
_diffrn_reflns_theta_min 1.78
_exptl_absorpt_coefficient_mu 0.069
_exptl_absorpt_correction_T_max 0.9932
_exptl_absorpt_correction_T_min 0.9857
_exptl_absorpt_correction_type multi-scan
_exptl_absorpt_process_details sadabs
_exptl_crystal_colour yellow
_exptl_crystal_density_diffrn 1.134
_exptl_crystal_density_method 'not measured'
_exptl_crystal_description prism
_exptl_crystal_F_000 2180
_exptl_crystal_size_max 0.21
_exptl_crystal_size_mid 0.16
_exptl_crystal_size_min 0.10
_refine_diff_density_max 0.545
_refine_diff_density_min -0.346
_refine_diff_density_rms 0.064
_refine_ls_extinction_method none
_refine_ls_goodness_of_fit_ref 1.088
_refine_ls_hydrogen_treatment mixed
_refine_ls_matrix_type full
_refine_ls_number_parameters 1482
_refine_ls_number_reflns 21102
_refine_ls_number_restraints 72
_refine_ls_restrained_S_all 1.090
_refine_ls_R_factor_all 0.2163
_refine_ls_R_factor_gt 0.1126
_refine_ls_shift/su_max 0.003
_refine_ls_shift/su_mean 0.000
_refine_ls_structure_factor_coef Fsqd
_refine_ls_weighting_details 'calc w=1/[\s^2^(Fo^2^)+(0.1146P)^2^+3.3234P] where P=(Fo^2^+2Fc^2^)/3'
_refine_ls_weighting_scheme calc
_refine_ls_wR_factor_gt 0.2629
_refine_ls_wR_factor_ref 0.3034
_reflns_number_gt 9237
_reflns_number_total 21102
_reflns_threshold_expression >2sigma(I)
_cod_data_source_file d3nr05887e2.cif
_cod_data_source_block 221118a
_cod_depositor_comments
;
The following automatic conversions were performed:

data item '_symmetry_cell_setting' value 'Triclinic' was changed to
'triclinic' in accordance with the
/home/data/users/saulius/crontab/automatic-downloads/rss-feeds/RSC/lib/dictionaries/cif_core.dic
dictionary named 'cif_core.dic' version 2.4.2 last updated on
2011-04-26.

Automatic conversion script
Id: cif_fix_values 8170 2020-07-09 18:12:32Z antanas 

 Adding full bibliography for 1570944--1570945.cif.
;
_cod_original_sg_symbol_H-M P-1
_cod_original_formula_sum 'C38.50 H25.50 O2'
_cod_database_code 1570945

loop_
_symmetry_equiv_pos_as_xyz
'x, y, z'
'-x, -y, -z'

loop_
_atom_site_label
_atom_site_type_symbol
_atom_site_fract_x
_atom_site_fract_y
_atom_site_fract_z
_atom_site_U_iso_or_equiv
_atom_site_adp_type
_atom_site_occupancy
_atom_site_symmetry_multiplicity
_atom_site_calc_flag
_atom_site_refinement_flags
_atom_site_disorder_assembly
_atom_site_disorder_group
O1 O 0.07238(19) 0.72625(18) 1.03253(19) 0.0478(9) Uani 1 1 d . . .
O2 O 0.0857(2) 0.8442(2) 1.0896(2) 0.0734(13) Uani 1 1 d . . .
O3 O 0.3013(3) 0.0387(3) 0.3198(2) 0.0802(13) Uani 1 1 d . . .
O4 O 0.3480(4) -0.0385(4) 0.2399(3) 0.125(2) Uani 1 1 d . . .
O5 O 0.3399(2) 0.3618(2) 0.2483(2) 0.0616(11) Uani 1 1 d . . .
O6 O 0.4478(2) 0.4345(3) 0.2644(3) 0.0812(14) Uani 1 1 d . . .
O7 O 0.2728(2) 0.07067(19) 0.0197(2) 0.0542(10) Uani 1 1 d . . .
O8 O 0.1475(2) 0.0667(3) 0.0038(2) 0.0746(13) Uani 1 1 d . . .
C1 C 0.0421(4) 0.7929(3) 1.0523(3) 0.0542(15) Uani 1 1 d . . .
C2 C -0.0398(4) 0.7927(3) 1.0241(3) 0.0628(17) Uani 1 1 d . . .
H2 H -0.0631 0.8358 1.0348 0.075 Uiso 1 1 calc R . .
C3 C -0.0815(3) 0.7300(3) 0.9824(3) 0.0581(15) Uani 1 1 d . . .
H3 H -0.1335 0.7312 0.9650 0.070 Uiso 1 1 calc R . .
C4 C -0.0490(3) 0.6616(3) 0.9636(3) 0.0470(13) Uani 1 1 d . . .
C5 C 0.0294(3) 0.6616(3) 0.9898(3) 0.0418(13) Uani 1 1 d . . .
C6 C 0.0693(3) 0.5972(2) 0.9724(3) 0.0382(12) Uani 1 1 d . . .
C7 C 0.0250(3) 0.5353(3) 0.9193(3) 0.0424(13) Uani 1 1 d . . .
C8 C -0.0565(3) 0.5345(3) 0.8994(3) 0.0514(14) Uani 1 1 d . . .
H8 H -0.0858 0.4913 0.8715 0.062 Uiso 1 1 calc R . .
C9 C -0.0920(3) 0.5956(3) 0.9206(3) 0.0542(15) Uani 1 1 d . . .
H9 H -0.1448 0.5937 0.9066 0.065 Uiso 1 1 calc R . .
C10 C 0.1484(3) 0.5910(3) 1.0043(3) 0.0397(12) Uani 1 1 d . . .
C11 C 0.1821(3) 0.5285(2) 0.9756(3) 0.0402(12) Uani 1 1 d . . .
C12 C 0.2540(3) 0.5033(3) 1.0128(3) 0.0417(13) Uani 1 1 d . . .
C13 C 0.2794(3) 0.5190(3) 1.0900(3) 0.0496(14) Uani 1 1 d . . .
H13 H 0.2521 0.5488 1.1177 0.060 Uiso 1 1 calc R . .
C14 C 0.3430(3) 0.4915(3) 1.1248(3) 0.0575(16) Uani 1 1 d . . .
H14 H 0.3579 0.5025 1.1753 0.069 Uiso 1 1 calc R . .
C15 C 0.3860(3) 0.4464(3) 1.0842(4) 0.0624(16) Uani 1 1 d . . .
H15 H 0.4303 0.4296 1.1075 0.075 Uiso 1 1 calc R . .
C16 C 0.3616(3) 0.4279(3) 1.0097(4) 0.0590(16) Uani 1 1 d . . .
H16 H 0.3891 0.3971 0.9832 0.071 Uiso 1 1 calc R . .
C17 C 0.2957(3) 0.4543(3) 0.9724(3) 0.0451(13) Uani 1 1 d . . .
C18 C 0.2672(3) 0.4320(3) 0.8927(3) 0.0450(13) Uani 1 1 d . . .
C19 C 0.3144(3) 0.4007(3) 0.8470(4) 0.0606(16) Uani 1 1 d . . .
H19 H 0.3639 0.3929 0.8681 0.073 Uiso 1 1 calc R . .
C20 C 0.2886(4) 0.3817(4) 0.7725(4) 0.0744(19) Uani 1 1 d . . .
H20 H 0.3200 0.3603 0.7438 0.089 Uiso 1 1 calc R . .
C21 C 0.2153(4) 0.3947(3) 0.7405(4) 0.0683(18) Uani 1 1 d . . .
H21 H 0.1984 0.3840 0.6902 0.082 Uiso 1 1 calc R . .
C22 C 0.1670(3) 0.4239(3) 0.7839(3) 0.0558(15) Uani 1 1 d . . .
H22 H 0.1176 0.4313 0.7620 0.067 Uiso 1 1 calc R . .
C23 C 0.1920(3) 0.4422(3) 0.8602(3) 0.0443(13) Uani 1 1 d . . .
C24 C 0.1431(3) 0.4812(3) 0.9068(3) 0.0412(12) Uani 1 1 d . . .
C25 C 0.0636(3) 0.4771(3) 0.8847(3) 0.0439(13) Uani 1 1 d . . .
C26 C 0.1964(3) 0.6500(3) 1.0652(3) 0.0418(13) Uani 1 1 d . . .
C27 C 0.1789(3) 0.6702(3) 1.1341(3) 0.0506(14) Uani 1 1 d . . .
H27 H 0.1351 0.6474 1.1423 0.061 Uiso 1 1 calc R . .
C28 C 0.2252(4) 0.7227(3) 1.1888(3) 0.0645(17) Uani 1 1 d . . .
H28 H 0.2125 0.7353 1.2335 0.077 Uiso 1 1 calc R . .
C29 C 0.2917(4) 0.7574(3) 1.1775(4) 0.0673(18) Uani 1 1 d . . .
H29 H 0.3235 0.7925 1.2149 0.081 Uiso 1 1 calc R . .
C30 C 0.3101(3) 0.7391(3) 1.1100(4) 0.0594(16) Uani 1 1 d . . .
H30 H 0.3535 0.7628 1.1020 0.071 Uiso 1 1 calc R . .
C31 C 0.2634(3) 0.6852(3) 1.0545(3) 0.0495(14) Uani 1 1 d . . .
H31 H 0.2765 0.6724 1.0101 0.059 Uiso 1 1 calc R . .
C32 C 0.0186(3) 0.4122(3) 0.8279(3) 0.0463(13) Uani 1 1 d . . .
C33 C -0.0333(3) 0.4198(3) 0.7647(3) 0.0558(15) Uani 1 1 d . . .
H33 H -0.0414 0.4672 0.7560 0.067 Uiso 1 1 calc R . .
C34 C -0.0727(3) 0.3582(4) 0.7153(3) 0.0673(17) Uani 1 1 d . . .
H34 H -0.1069 0.3646 0.6737 0.081 Uiso 1 1 calc R . .
C35 C -0.0618(4) 0.2869(4) 0.7270(4) 0.0714(19) Uani 1 1 d . . .
H35 H -0.0885 0.2455 0.6934 0.086 Uiso 1 1 calc R . .
C36 C -0.0114(4) 0.2778(3) 0.7884(4) 0.0642(17) Uani 1 1 d . . .
H36 H -0.0040 0.2301 0.7964 0.077 Uiso 1 1 calc R . .
C37 C 0.0289(3) 0.3396(3) 0.8388(3) 0.0525(14) Uani 1 1 d . . .
H37 H 0.0630 0.3326 0.8802 0.063 Uiso 1 1 calc R . .
C38 C 0.2899(6) -0.0256(4) 0.2617(4) 0.089(2) Uani 1 1 d . . .
C39 C 0.2156(5) -0.0629(4) 0.2368(4) 0.088(2) Uani 1 1 d . . .
H39 H 0.2058 -0.1030 0.1975 0.106 Uiso 1 1 calc R . .
C40 C 0.1581(5) -0.0422(4) 0.2682(4) 0.088(2) Uani 1 1 d . . .
H40 H 0.1099 -0.0685 0.2513 0.105 Uiso 1 1 calc R . .
C41 C 0.1722(4) 0.0217(4) 0.3289(4) 0.0732(19) Uani 1 1 d . . .
C42 C 0.2435(4) 0.0602(4) 0.3537(4) 0.0657(17) Uani 1 1 d . . .
C43 C 0.2623(3) 0.1257(3) 0.4129(3) 0.0586(16) Uani 1 1 d . . .
C44 C 0.1979(4) 0.1539(3) 0.4376(3) 0.0622(16) Uani 1 1 d . . .
C45 C 0.1249(4) 0.1100(4) 0.4140(4) 0.0718(18) Uani 1 1 d . . .
H45 H 0.0849 0.1257 0.4344 0.086 Uiso 1 1 calc R . .
C46 C 0.1130(4) 0.0461(4) 0.3627(4) 0.077(2) Uani 1 1 d . . .
H46 H 0.0658 0.0180 0.3495 0.093 Uiso 1 1 calc R . .
C47 C 0.3368(4) 0.1608(4) 0.4496(3) 0.0641(17) Uani 1 1 d . . .
C48 C 0.3461(4) 0.2258(4) 0.5060(3) 0.0638(17) Uani 1 1 d . . .
C49 C 0.4183(4) 0.2528(4) 0.5627(3) 0.0664(17) Uani 1 1 d . . .
C50 C 0.4729(4) 0.2041(5) 0.5819(4) 0.090(2) Uani 1 1 d . . .
H50 H 0.4661 0.1556 0.5549 0.108 Uiso 1 1 calc R . .
C51 C 0.5366(5) 0.2255(6) 0.6395(4) 0.103(3) Uani 1 1 d . . .
H51 H 0.5717 0.1921 0.6512 0.124 Uiso 1 1 calc R . .
C52 C 0.5464(5) 0.2989(6) 0.6795(5) 0.107(3) Uani 1 1 d . . .
H52 H 0.5894 0.3151 0.7171 0.128 Uiso 1 1 calc R . .
C53 C 0.4926(5) 0.3473(5) 0.6634(4) 0.093(2) Uani 1 1 d . . .
H53 H 0.4989 0.3953 0.6916 0.112 Uiso 1 1 calc R . .
C54 C 0.4288(4) 0.3252(4) 0.6054(3) 0.0723(19) Uani 1 1 d . . .
C55 C 0.3693(4) 0.3756(4) 0.5932(3) 0.0704(19) Uani 1 1 d . . .
C56 C 0.3841(5) 0.4528(5) 0.6216(4) 0.090(2) Uani 1 1 d . . .
H56 H 0.4327 0.4723 0.6487 0.108 Uiso 1 1 calc R . .
C57 C 0.3281(6) 0.5007(5) 0.6103(4) 0.101(3) Uani 1 1 d . . .
H57 H 0.3392 0.5515 0.6299 0.121 Uiso 1 1 calc R . .
C58 C 0.2553(5) 0.4724(4) 0.5694(4) 0.089(2) Uani 1 1 d . . .
H58 H 0.2175 0.5043 0.5622 0.107 Uiso 1 1 calc R . .
C59 C 0.2390(4) 0.3971(4) 0.5394(4) 0.0762(19) Uani 1 1 d . . .
H59 H 0.1904 0.3792 0.5113 0.091 Uiso 1 1 calc R . .
C60 C 0.2951(4) 0.3460(4) 0.5508(3) 0.0666(17) Uani 1 1 d . . .
C61 C 0.2807(4) 0.2654(3) 0.5142(3) 0.0580(15) Uani 1 1 d . . .
C62 C 0.2075(4) 0.2263(3) 0.4846(3) 0.0617(16) Uani 1 1 d . . .
C63 C 0.4058(4) 0.1314(4) 0.4276(3) 0.0759(19) Uani 1 1 d . . .
C64 C 0.4514(5) 0.1756(5) 0.3974(4) 0.102(3) Uani 1 1 d . . .
H64 H 0.4392 0.2233 0.3933 0.122 Uiso 1 1 calc R . .
C65 C 0.5144(6) 0.1499(8) 0.3735(5) 0.136(4) Uani 1 1 d . . .
H65 H 0.5438 0.1790 0.3527 0.163 Uiso 1 1 calc R . .
C66 C 0.5312(7) 0.0788(10) 0.3824(6) 0.155(5) Uani 1 1 d . . .
H66 H 0.5732 0.0606 0.3672 0.186 Uiso 1 1 calc R . .
C67 C 0.4896(7) 0.0348(7) 0.4120(5) 0.129(4) Uani 1 1 d . . .
H67 H 0.5029 -0.0125 0.4170 0.155 Uiso 1 1 calc R . .
C68 C 0.4266(5) 0.0610(5) 0.4348(4) 0.097(2) Uani 1 1 d . . .
H68 H 0.3979 0.0310 0.4554 0.117 Uiso 1 1 calc R . .
C69 C 0.1357(4) 0.2559(3) 0.5016(4) 0.0665(17) Uani 1 1 d . . .
C70 C 0.1239(4) 0.2609(4) 0.5719(4) 0.079(2) Uani 1 1 d . . .
H70 H 0.1609 0.2481 0.6081 0.094 Uiso 1 1 calc R . .
C71 C 0.0562(6) 0.2850(5) 0.5876(5) 0.106(3) Uani 1 1 d . . .
H71 H 0.0481 0.2885 0.6341 0.127 Uiso 1 1 calc R . .
C72 C 0.0016(5) 0.3035(5) 0.5330(8) 0.118(3) Uani 1 1 d . . .
H72 H -0.0434 0.3194 0.5433 0.142 Uiso 1 1 calc R . .
C73 C 0.0127(5) 0.2989(4) 0.4624(6) 0.105(3) Uani 1 1 d . . .
H73 H -0.0241 0.3124 0.4266 0.126 Uiso 1 1 calc R . .
C74 C 0.0796(4) 0.2737(4) 0.4468(4) 0.080(2) Uani 1 1 d . . .
H74 H 0.0868 0.2687 0.3999 0.096 Uiso 1 1 calc R . .
C75 C 0.4177(4) 0.3708(4) 0.2473(3) 0.0678(18) Uani 1 1 d . . .
C76 C 0.4506(4) 0.3034(5) 0.2266(4) 0.083(2) Uani 1 1 d . . .
H76 H 0.5012 0.3063 0.2232 0.100 Uiso 1 1 calc R . .
C77 C 0.4105(4) 0.2362(4) 0.2119(4) 0.080(2) Uani 1 1 d . . .
H77 H 0.4335 0.1939 0.1971 0.096 Uiso 1 1 calc R . .
C78 C 0.3324(3) 0.2276(4) 0.2184(3) 0.0625(16) Uani 1 1 d . . .
C79 C 0.2988(3) 0.2927(3) 0.2374(3) 0.0556(15) Uani 1 1 d . . .
C80 C 0.2205(3) 0.2912(3) 0.2452(3) 0.0493(14) Uani 1 1 d . . .
C81 C 0.1759(3) 0.2192(3) 0.2227(3) 0.0510(14) Uani 1 1 d . . .
C82 C 0.2134(4) 0.1528(3) 0.2079(3) 0.0651(17) Uani 1 1 d . . .
H82 H 0.1862 0.1062 0.1998 0.078 Uiso 1 1 calc R . .
C83 C 0.2893(4) 0.1576(4) 0.2055(3) 0.0716(18) Uani 1 1 d . . .
H83 H 0.3123 0.1142 0.1952 0.086 Uiso 1 1 calc R . .
C84 C 0.1860(3) 0.3556(3) 0.2753(3) 0.0476(14) Uani 1 1 d . . .
C85 C 0.1071(3) 0.3491(3) 0.2718(3) 0.0473(13) Uani 1 1 d . . .
C86 C 0.0677(3) 0.4053(3) 0.3141(3) 0.0494(14) Uani 1 1 d . . .
C87 C 0.1064(4) 0.4557(3) 0.3786(3) 0.0595(16) Uani 1 1 d . . .
H87 H 0.1591 0.4577 0.3935 0.071 Uiso 1 1 calc R . .
C88 C 0.0668(4) 0.5029(4) 0.4206(4) 0.0722(18) Uani 1 1 d . . .
H88 H 0.0936 0.5356 0.4627 0.087 Uiso 1 1 calc R . .
C89 C -0.0116(4) 0.5008(4) 0.3997(4) 0.0761(19) Uani 1 1 d . . .
H89 H -0.0376 0.5330 0.4267 0.091 Uiso 1 1 calc R . .
C90 C -0.0504(4) 0.4511(3) 0.3391(4) 0.0656(17) Uani 1 1 d . . .
H90 H -0.1033 0.4488 0.3264 0.079 Uiso 1 1 calc R . .
C91 C -0.0127(3) 0.4022(3) 0.2941(3) 0.0535(15) Uani 1 1 d . . .
C92 C -0.0573(3) 0.3490(3) 0.2294(3) 0.0509(14) Uani 1 1 d . . .
C93 C -0.1329(3) 0.3561(4) 0.1963(4) 0.0636(17) Uani 1 1 d . . .
H93 H -0.1561 0.3962 0.2160 0.076 Uiso 1 1 calc R . .
C94 C -0.1743(4) 0.3057(4) 0.1354(4) 0.0655(17) Uani 1 1 d . . .
H94 H -0.2250 0.3110 0.1157 0.079 Uiso 1 1 calc R . .
C95 C -0.1388(3) 0.2469(3) 0.1042(3) 0.0608(16) Uani 1 1 d . . .
H95 H -0.1657 0.2132 0.0628 0.073 Uiso 1 1 calc R . .
C96 C -0.0640(3) 0.2385(3) 0.1345(3) 0.0534(15) Uani 1 1 d . . .
H96 H -0.0410 0.1997 0.1123 0.064 Uiso 1 1 calc R . .
C97 C -0.0217(3) 0.2870(3) 0.1980(3) 0.0493(14) Uani 1 1 d . . .
C98 C 0.0604(3) 0.2823(3) 0.2285(3) 0.0473(14) Uani 1 1 d . . .
C99 C 0.0950(3) 0.2159(3) 0.2140(3) 0.0492(14) Uani 1 1 d . . .
C100 C 0.2372(3) 0.4267(3) 0.3119(3) 0.0528(14) Uani 1 1 d . . .
C101 C 0.2935(4) 0.4299(4) 0.3758(3) 0.0707(18) Uani 1 1 d . . .
H101 H 0.2995 0.3877 0.3959 0.085 Uiso 1 1 calc R . .
C102 C 0.3397(4) 0.4950(5) 0.4087(4) 0.097(3) Uani 1 1 d . . .
H102 H 0.3765 0.4964 0.4512 0.116 Uiso 1 1 calc R . .
C103 C 0.3320(5) 0.5592(5) 0.3792(6) 0.110(3) Uani 1 1 d . . .
H103 H 0.3637 0.6029 0.4014 0.132 Uiso 1 1 calc R . .
C104 C 0.2770(5) 0.5563(4) 0.3170(5) 0.094(2) Uani 1 1 d . . .
H104 H 0.2714 0.5985 0.2968 0.113 Uiso 1 1 calc R . .
C105 C 0.2291(4) 0.4910(3) 0.2836(4) 0.0659(17) Uani 1 1 d . . .
H105 H 0.1915 0.4905 0.2420 0.079 Uiso 1 1 calc R . .
C106 C 0.0481(3) 0.1410(3) 0.1935(3) 0.0541(15) Uani 1 1 d . . .
C107 C 0.0469(4) 0.0890(3) 0.1295(4) 0.0687(18) Uani 1 1 d . . .
H107 H 0.0766 0.1007 0.0985 0.082 Uiso 1 1 calc R . .
C108 C 0.0024(4) 0.0205(4) 0.1113(4) 0.079(2) Uani 1 1 d . . .
H108 H 0.0030 -0.0131 0.0689 0.095 Uiso 1 1 calc R . .
C109 C -0.0429(4) 0.0027(4) 0.1570(5) 0.083(2) Uani 1 1 d . . .
H109 H -0.0733 -0.0426 0.1450 0.099 Uiso 1 1 calc R . .
C110 C -0.0421(4) 0.0526(4) 0.2200(4) 0.0735(19) Uani 1 1 d . . .
H110 H -0.0714 0.0402 0.2510 0.088 Uiso 1 1 calc R . .
C111 C 0.0018(3) 0.1216(3) 0.2383(3) 0.0606(16) Uani 1 1 d . . .
H111 H 0.0003 0.1550 0.2806 0.073 Uiso 1 1 calc R . .
C112 C 0.2028(4) 0.0342(3) 0.0215(3) 0.0578(16) Uani 1 1 d . . .
C113 C 0.2061(4) -0.0359(4) 0.0450(4) 0.0691(18) Uani 1 1 d . . .
H113 H 0.1609 -0.0629 0.0452 0.083 Uiso 1 1 calc R . .
C114 C 0.2725(4) -0.0633(3) 0.0667(3) 0.0643(17) Uani 1 1 d . . .
H114 H 0.2724 -0.1085 0.0821 0.077 Uiso 1 1 calc R . .
C115 C 0.3451(3) -0.0234(3) 0.0666(3) 0.0537(15) Uani 1 1 d . . .
C116 C 0.3412(3) 0.0431(3) 0.0419(3) 0.0468(13) Uani 1 1 d . . .
C117 C 0.4092(3) 0.0878(3) 0.0383(3) 0.0452(13) Uani 1 1 d . . .
C118 C 0.4799(3) 0.0700(3) 0.0776(3) 0.0487(14) Uani 1 1 d . . .
C119 C 0.5456(3) 0.1250(3) 0.0968(3) 0.0492(14) Uani 1 1 d . . .
C120 C 0.4826(3) -0.0012(3) 0.0994(3) 0.0582(15) Uani 1 1 d . . .
H120 H 0.5296 -0.0168 0.1179 0.070 Uiso 1 1 calc R . .
C121 C 0.4175(3) -0.0463(3) 0.0933(3) 0.0622(17) Uani 1 1 d . . .
H121 H 0.4207 -0.0923 0.1069 0.075 Uiso 1 1 calc R . .
C122 C 0.4081(3) 0.1485(3) 0.0008(3) 0.0477(14) Uani 1 1 d . . .
C123 C 0.4764(3) 0.1959(3) 0.0125(3) 0.0469(13) Uani 1 1 d . . .
C124 C 0.4874(3) 0.2503(3) -0.0349(3) 0.0495(14) Uani 1 1 d . . .
C125 C 0.4540(3) 0.2352(3) -0.1104(3) 0.0585(16) Uani 1 1 d . . .
H125 H 0.4214 0.1918 -0.1312 0.070 Uiso 1 1 calc R . .
C126 C 0.4690(3) 0.2843(3) -0.1542(4) 0.0666(17) Uani 1 1 d . . .
H126 H 0.4474 0.2730 -0.2039 0.080 Uiso 1 1 calc R . .
C127 C 0.5165(3) 0.3505(3) -0.1231(4) 0.0654(17) Uani 1 1 d . . .
H127 H 0.5240 0.3847 -0.1517 0.079 Uiso 1 1 calc R . .
C128 C 0.5521(3) 0.3653(3) -0.0510(4) 0.0600(16) Uani 1 1 d . . .
H128 H 0.5848 0.4088 -0.0314 0.072 Uiso 1 1 calc R . .
C129 C 0.5397(3) 0.3149(3) -0.0046(3) 0.0518(14) Uani 1 1 d . . .
C130 C 0.5829(3) 0.3266(3) 0.0710(3) 0.0520(15) Uani 1 1 d . . .
C131 C 0.6192(4) 0.3969(3) 0.1102(4) 0.0692(18) Uani 1 1 d . . .
H131 H 0.6146 0.4373 0.0873 0.083 Uiso 1 1 calc R . .
C132 C 0.6614(4) 0.4086(4) 0.1814(4) 0.076(2) Uani 1 1 d . . .
H132 H 0.6851 0.4556 0.2057 0.091 Uiso 1 1 calc R . .
C133 C 0.6672(4) 0.3475(4) 0.2156(4) 0.0698(18) Uani 1 1 d . . .
H133 H 0.6950 0.3541 0.2634 0.084 Uiso 1 1 calc R . .
C134 C 0.6327(3) 0.2780(3) 0.1798(3) 0.0577(15) Uani 1 1 d . . .
H134 H 0.6382 0.2386 0.2040 0.069 Uiso 1 1 calc R . .
C135 C 0.5890(3) 0.2642(3) 0.1075(3) 0.0508(14) Uani 1 1 d . . .
C136 C 0.5395(3) 0.1929(3) 0.0721(3) 0.0473(13) Uani 1 1 d . . .
C137 C 0.3368(3) 0.1612(3) -0.0506(3) 0.0502(14) Uani 1 1 d . . .
C138 C 0.3041(4) 0.2279(3) -0.0370(4) 0.0675(18) Uani 1 1 d . . .
H138 H 0.3263 0.2644 0.0040 0.081 Uiso 1 1 calc R . .
C139 C 0.2379(4) 0.2400(5) -0.0850(6) 0.093(3) Uani 1 1 d . . .
H139 H 0.2169 0.2848 -0.0761 0.112 Uiso 1 1 calc R . .
C140 C 0.2035(4) 0.1857(6) -0.1456(5) 0.095(3) Uani 1 1 d . . .
H140 H 0.1595 0.1938 -0.1773 0.114 Uiso 1 1 calc R . .
C141 C 0.2350(4) 0.1199(5) -0.1584(4) 0.083(2) Uani 1 1 d . . .
H141 H 0.2117 0.0832 -0.1988 0.099 Uiso 1 1 calc R . .
C142 C 0.3013(3) 0.1071(4) -0.1120(3) 0.0620(16) Uani 1 1 d . . .
H142 H 0.3220 0.0622 -0.1219 0.074 Uiso 1 1 calc R . .
C143 C 0.6189(3) 0.1097(3) 0.1441(3) 0.0533(15) Uani 1 1 d . . .
C144 C 0.6870(3) 0.1148(3) 0.1215(3) 0.0581(15) Uani 1 1 d . . .
H144 H 0.6866 0.1245 0.0758 0.070 Uiso 1 1 calc R . .
C145 C 0.7551(4) 0.1054(4) 0.1666(4) 0.079(2) Uani 1 1 d . . .
H145 H 0.8003 0.1090 0.1513 0.095 Uiso 1 1 calc R . .
C146 C 0.7558(4) 0.0902(4) 0.2355(5) 0.095(2) Uani 1 1 d . . .
H146 H 0.8016 0.0839 0.2657 0.114 Uiso 1 1 calc R . .
C147 C 0.6887(4) 0.0845(4) 0.2593(4) 0.089(2) Uani 1 1 d . . .
H147 H 0.6896 0.0746 0.3051 0.107 Uiso 1 1 calc R . .
C148 C 0.6197(4) 0.0938(4) 0.2136(4) 0.0712(18) Uani 1 1 d . . .
H148 H 0.5745 0.0896 0.2287 0.085 Uiso 1 1 calc R . .
C149 C 0.3279(10) 0.1516(10) 0.6850(9) 0.153(5) Uani 0.547(4) 1 d PDU A 1
H14A H 0.2883 0.1649 0.7095 0.229 Uiso 0.547(4) 1 calc PR A 1
H14B H 0.3441 0.1928 0.6657 0.229 Uiso 0.547(4) 1 calc PR A 1
H14C H 0.3703 0.1392 0.7188 0.229 Uiso 0.547(4) 1 calc PR A 1
C150 C 0.2981(9) 0.0848(10) 0.6236(9) 0.157(5) Uani 0.547(4) 1 d PDU A 1
H15A H 0.3272 0.0435 0.6327 0.188 Uiso 0.547(4) 1 calc PR A 1
H15B H 0.3055 0.0971 0.5785 0.188 Uiso 0.547(4) 1 calc PR A 1
C151 C 0.2144(9) 0.0611(9) 0.6153(9) 0.160(5) Uani 0.547(4) 1 d PDU A 1
H15C H 0.2060 0.0551 0.6621 0.192 Uiso 0.547(4) 1 calc PR A 1
H15D H 0.1847 0.1001 0.6000 0.192 Uiso 0.547(4) 1 calc PR A 1
C152 C 0.1872(10) -0.0109(10) 0.5607(10) 0.176(5) Uani 0.547(4) 1 d PDU A 1
H15E H 0.2182 -0.0497 0.5741 0.211 Uiso 0.547(4) 1 calc PR A 1
H15F H 0.1917 -0.0045 0.5129 0.211 Uiso 0.547(4) 1 calc PR A 1
C153 C 0.1034(10) -0.0335(11) 0.5592(11) 0.191(6) Uani 0.547(4) 1 d PDU A 1
H15G H 0.1002 -0.0468 0.6050 0.230 Uiso 0.547(4) 1 calc PR A 1
H15H H 0.0742 0.0085 0.5534 0.230 Uiso 0.547(4) 1 calc PR A 1
C154 C 0.0699(10) -0.0993(11) 0.4971(12) 0.197(7) Uani 0.547(4) 1 d PDU A 1
H15I H 0.1089 -0.1162 0.4732 0.295 Uiso 0.547(4) 1 calc PR A 1
H15J H 0.0298 -0.0842 0.4629 0.295 Uiso 0.547(4) 1 calc PR A 1
H15K H 0.0498 -0.1391 0.5160 0.295 Uiso 0.547(4) 1 calc PR A 1
C155 C 0.7218(13) 0.1403(11) 0.5876(11) 0.153(5) Uani 0.453(4) 1 d PD A 2
H15L H 0.7501 0.1116 0.5577 0.229 Uiso 0.453(4) 1 calc PR A 2
H15M H 0.6710 0.1161 0.5780 0.229 Uiso 0.453(4) 1 calc PR A 2
H15N H 0.7462 0.1442 0.6379 0.229 Uiso 0.453(4) 1 calc PR A 2
C156 C 0.7186(14) 0.2171(11) 0.5708(11) 0.157(5) Uani 0.453(4) 1 d PD A 2
H15O H 0.6663 0.2291 0.5640 0.188 Uiso 0.453(4) 1 calc PR A 2
H15P H 0.7489 0.2529 0.6123 0.188 Uiso 0.453(4) 1 calc PR A 2
C157 C 0.7463(13) 0.2254(11) 0.5054(10) 0.160(5) Uani 0.453(4) 1 d PD A 2
H15Q H 0.7183 0.1869 0.4650 0.192 Uiso 0.453(4) 1 calc PR A 2
H15R H 0.7994 0.2160 0.5139 0.192 Uiso 0.453(4) 1 calc PR A 2
C158 C 0.7401(14) 0.2987(10) 0.4829(10) 0.176(5) Uani 0.453(4) 1 d PD A 2
H15S H 0.7843 0.3327 0.5103 0.211 Uiso 0.453(4) 1 calc PR A 2
H15T H 0.6953 0.3193 0.4950 0.211 Uiso 0.453(4) 1 calc PR A 2
C159 C 0.7349(13) 0.2936(15) 0.4036(10) 0.191(6) Uani 0.453(4) 1 d PD A 2
H15U H 0.6965 0.2530 0.3768 0.230 Uiso 0.453(4) 1 calc PR A 2
H15V H 0.7173 0.3393 0.3908 0.230 Uiso 0.453(4) 1 calc PR A 2
C160 C 0.8065(12) 0.2814(16) 0.3790(13) 0.197(7) Uani 0.453(4) 1 d PD A 2
H16A H 0.8406 0.3265 0.3949 0.295 Uiso 0.453(4) 1 calc PR A 2
H16B H 0.7949 0.2677 0.3269 0.295 Uiso 0.453(4) 1 calc PR A 2
H16C H 0.8300 0.2422 0.3993 0.295 Uiso 0.453(4) 1 calc PR A 2

loop_
_atom_site_aniso_label
_atom_site_aniso_U_11
_atom_site_aniso_U_22
_atom_site_aniso_U_33
_atom_site_aniso_U_23
_atom_site_aniso_U_13
_atom_site_aniso_U_12
O1 0.048(2) 0.038(2) 0.057(2) 0.0063(18) 0.0161(18) -0.0004(17)
O2 0.078(3) 0.030(2) 0.103(3) -0.010(2) 0.024(3) -0.001(2)
O3 0.077(3) 0.090(3) 0.067(3) -0.002(3) 0.017(3) 0.014(3)
O4 0.113(5) 0.141(5) 0.115(5) -0.018(4) 0.052(4) 0.022(4)
O5 0.043(2) 0.068(3) 0.077(3) 0.017(2) 0.022(2) 0.004(2)
O6 0.057(3) 0.095(4) 0.091(3) 0.017(3) 0.020(2) -0.008(3)
O7 0.043(2) 0.055(2) 0.071(3) 0.021(2) 0.020(2) 0.0010(18)
O8 0.042(3) 0.094(3) 0.096(3) 0.030(3) 0.025(2) 0.006(2)
C1 0.083(5) 0.013(3) 0.068(4) 0.004(3) 0.025(3) 0.005(3)
C2 0.062(4) 0.049(4) 0.085(5) 0.018(3) 0.028(4) 0.019(3)
C3 0.050(4) 0.060(4) 0.069(4) 0.017(3) 0.021(3) 0.012(3)
C4 0.047(4) 0.047(3) 0.053(3) 0.014(3) 0.018(3) 0.012(3)
C5 0.049(4) 0.036(3) 0.046(3) 0.015(2) 0.016(3) 0.006(2)
C6 0.036(3) 0.031(3) 0.050(3) 0.011(2) 0.015(2) 0.001(2)
C7 0.033(3) 0.044(3) 0.055(3) 0.017(3) 0.016(3) 0.000(2)
C8 0.046(4) 0.044(3) 0.062(4) 0.009(3) 0.012(3) -0.004(3)
C9 0.042(3) 0.049(3) 0.071(4) 0.009(3) 0.014(3) 0.006(3)
C10 0.045(3) 0.032(3) 0.045(3) 0.007(2) 0.017(3) 0.001(2)
C11 0.042(3) 0.027(3) 0.052(3) 0.007(2) 0.015(3) -0.005(2)
C12 0.030(3) 0.035(3) 0.061(4) 0.011(3) 0.014(3) -0.001(2)
C13 0.045(3) 0.049(3) 0.057(4) 0.013(3) 0.014(3) 0.006(3)
C14 0.053(4) 0.058(4) 0.063(4) 0.020(3) 0.012(3) 0.000(3)
C15 0.049(4) 0.060(4) 0.077(5) 0.018(3) 0.009(3) 0.006(3)
C16 0.049(4) 0.049(3) 0.085(5) 0.016(3) 0.025(3) 0.011(3)
C17 0.039(3) 0.034(3) 0.065(4) 0.009(3) 0.020(3) 0.001(2)
C18 0.048(4) 0.029(3) 0.057(4) -0.001(2) 0.019(3) -0.001(2)
C19 0.052(4) 0.053(4) 0.082(5) 0.003(3) 0.034(3) 0.009(3)
C20 0.070(5) 0.069(4) 0.084(5) -0.009(4) 0.039(4) 0.004(4)
C21 0.073(5) 0.064(4) 0.064(4) -0.012(3) 0.035(4) -0.008(3)
C22 0.049(4) 0.055(4) 0.060(4) -0.001(3) 0.018(3) -0.005(3)
C23 0.041(3) 0.042(3) 0.053(3) 0.005(3) 0.022(3) 0.000(2)
C24 0.038(3) 0.033(3) 0.058(3) 0.012(2) 0.022(3) 0.002(2)
C25 0.045(3) 0.037(3) 0.053(3) 0.010(3) 0.016(3) 0.003(2)
C26 0.039(3) 0.035(3) 0.053(3) 0.007(2) 0.016(3) 0.005(2)
C27 0.053(4) 0.043(3) 0.053(4) 0.001(3) 0.017(3) 0.001(3)
C28 0.071(5) 0.055(4) 0.061(4) -0.006(3) 0.015(3) 0.012(3)
C29 0.057(4) 0.048(4) 0.076(5) -0.011(3) -0.008(4) 0.004(3)
C30 0.050(4) 0.041(3) 0.085(5) 0.008(3) 0.015(3) 0.001(3)
C31 0.042(3) 0.041(3) 0.067(4) 0.009(3) 0.019(3) 0.004(3)
C32 0.044(3) 0.044(3) 0.051(3) 0.005(3) 0.019(3) -0.002(3)
C33 0.055(4) 0.056(4) 0.054(4) 0.005(3) 0.014(3) -0.001(3)
C34 0.055(4) 0.087(5) 0.055(4) 0.002(4) 0.014(3) 0.000(4)
C35 0.061(4) 0.069(5) 0.069(5) -0.019(4) 0.017(4) -0.017(4)
C36 0.072(4) 0.041(3) 0.078(5) -0.003(3) 0.033(4) -0.008(3)
C37 0.048(4) 0.055(4) 0.059(4) 0.009(3) 0.025(3) 0.004(3)
C38 0.112(7) 0.074(5) 0.067(5) -0.004(4) 0.010(5) 0.008(5)
C39 0.103(7) 0.066(5) 0.076(5) -0.016(4) 0.007(5) -0.004(5)
C40 0.098(6) 0.070(5) 0.079(5) -0.007(4) 0.007(5) 0.006(4)
C41 0.065(5) 0.075(5) 0.074(5) 0.011(4) 0.011(4) 0.004(4)
C42 0.055(4) 0.074(4) 0.071(4) 0.015(4) 0.022(4) 0.010(3)
C43 0.057(4) 0.063(4) 0.052(4) 0.005(3) 0.011(3) 0.004(3)
C44 0.057(4) 0.069(4) 0.060(4) 0.012(3) 0.013(3) 0.007(3)
C45 0.056(4) 0.070(4) 0.083(5) 0.002(4) 0.014(4) 0.003(3)
C46 0.057(4) 0.075(5) 0.088(5) 0.010(4) 0.003(4) -0.006(4)
C47 0.055(4) 0.082(5) 0.055(4) 0.010(3) 0.015(3) 0.008(3)
C48 0.064(4) 0.074(4) 0.051(4) 0.007(3) 0.013(3) 0.006(3)
C49 0.060(4) 0.088(5) 0.056(4) 0.022(4) 0.017(3) 0.006(4)
C50 0.078(5) 0.120(6) 0.066(5) 0.015(4) 0.011(4) 0.009(5)
C51 0.080(6) 0.144(8) 0.076(5) 0.016(6) 0.003(5) 0.013(5)
C52 0.080(6) 0.151(9) 0.077(6) 0.019(6) 0.004(5) -0.019(6)
C53 0.084(6) 0.114(7) 0.076(5) 0.017(5) 0.015(5) -0.015(5)
C54 0.068(5) 0.089(5) 0.055(4) 0.013(4) 0.008(4) -0.008(4)
C55 0.076(5) 0.077(5) 0.050(4) 0.000(3) 0.014(4) -0.019(4)
C56 0.096(6) 0.091(6) 0.071(5) 0.004(4) 0.009(4) -0.014(5)
C57 0.136(8) 0.072(5) 0.080(6) -0.010(4) 0.023(6) -0.014(6)
C58 0.110(7) 0.067(5) 0.088(5) 0.000(4) 0.033(5) 0.005(4)
C59 0.091(5) 0.069(5) 0.070(4) 0.006(4) 0.029(4) 0.001(4)
C60 0.080(5) 0.070(4) 0.054(4) 0.016(3) 0.024(4) 0.000(4)
C61 0.064(4) 0.063(4) 0.046(3) 0.007(3) 0.017(3) 0.003(3)
C62 0.060(4) 0.069(4) 0.052(4) 0.005(3) 0.014(3) 0.002(3)
C63 0.071(5) 0.098(6) 0.055(4) 0.006(4) 0.013(4) 0.015(4)
C64 0.083(6) 0.150(8) 0.077(5) 0.014(5) 0.037(5) 0.010(5)
C65 0.100(8) 0.219(13) 0.114(8) 0.045(8) 0.065(6) 0.030(8)
C66 0.128(10) 0.250(16) 0.109(8) 0.044(10) 0.051(7) 0.095(11)
C67 0.134(10) 0.178(11) 0.091(7) 0.038(7) 0.035(6) 0.075(8)
C68 0.089(6) 0.123(7) 0.080(5) 0.011(5) 0.020(5) 0.036(5)
C69 0.063(4) 0.060(4) 0.074(5) 0.005(3) 0.020(4) 0.003(3)
C70 0.083(5) 0.086(5) 0.071(5) 0.005(4) 0.035(4) 0.007(4)
C71 0.107(7) 0.105(6) 0.111(7) -0.004(5) 0.061(6) 0.007(6)
C72 0.075(6) 0.094(6) 0.192(11) 0.014(7) 0.055(8) 0.018(5)
C73 0.090(7) 0.085(6) 0.143(9) 0.030(6) 0.024(6) 0.020(5)
C74 0.072(5) 0.078(5) 0.088(5) 0.010(4) 0.017(4) 0.014(4)
C75 0.052(4) 0.090(5) 0.062(4) 0.013(4) 0.018(3) 0.003(4)
C76 0.046(4) 0.106(6) 0.101(6) 0.013(5) 0.031(4) 0.009(4)
C77 0.054(4) 0.099(6) 0.090(5) 0.006(4) 0.030(4) 0.022(4)
C78 0.051(4) 0.068(4) 0.070(4) 0.008(3) 0.021(3) 0.009(3)
C79 0.051(4) 0.060(4) 0.056(4) 0.010(3) 0.012(3) 0.009(3)
C80 0.038(3) 0.055(4) 0.056(3) 0.010(3) 0.013(3) 0.009(3)
C81 0.049(4) 0.046(3) 0.058(4) 0.007(3) 0.014(3) 0.007(3)
C82 0.066(4) 0.047(4) 0.084(5) 0.011(3) 0.022(4) 0.013(3)
C83 0.059(4) 0.073(5) 0.086(5) 0.010(4) 0.026(4) 0.021(4)
C84 0.051(4) 0.043(3) 0.050(3) 0.012(3) 0.014(3) 0.004(3)
C85 0.036(3) 0.053(3) 0.056(3) 0.013(3) 0.017(3) 0.006(3)
C86 0.051(4) 0.041(3) 0.062(4) 0.013(3) 0.022(3) 0.004(3)
C87 0.056(4) 0.055(4) 0.068(4) 0.003(3) 0.024(3) 0.005(3)
C88 0.075(5) 0.067(4) 0.073(4) -0.001(3) 0.025(4) 0.012(4)
C89 0.081(5) 0.065(4) 0.086(5) -0.002(4) 0.040(4) 0.012(4)
C90 0.048(4) 0.071(4) 0.089(5) 0.014(4) 0.040(4) 0.011(3)
C91 0.048(4) 0.057(4) 0.067(4) 0.020(3) 0.032(3) 0.010(3)
C92 0.042(4) 0.056(4) 0.063(4) 0.019(3) 0.025(3) 0.009(3)
C93 0.052(4) 0.068(4) 0.078(5) 0.018(4) 0.026(4) 0.013(3)
C94 0.045(4) 0.086(5) 0.073(4) 0.027(4) 0.021(3) 0.008(3)
C95 0.054(4) 0.071(4) 0.059(4) 0.020(3) 0.012(3) -0.003(3)
C96 0.044(4) 0.060(4) 0.059(4) 0.014(3) 0.017(3) 0.000(3)
C97 0.042(3) 0.053(3) 0.060(4) 0.020(3) 0.021(3) 0.003(3)
C98 0.046(3) 0.048(3) 0.053(3) 0.018(3) 0.017(3) 0.002(3)
C99 0.051(4) 0.048(3) 0.051(3) 0.010(3) 0.017(3) 0.005(3)
C100 0.042(3) 0.059(4) 0.062(4) 0.013(3) 0.023(3) 0.003(3)
C101 0.061(4) 0.089(5) 0.059(4) 0.011(4) 0.013(4) 0.000(4)
C102 0.080(6) 0.120(7) 0.068(5) -0.022(5) 0.011(4) -0.021(5)
C103 0.109(7) 0.089(6) 0.116(8) -0.021(6) 0.044(6) -0.043(5)
C104 0.115(7) 0.068(5) 0.103(6) 0.005(5) 0.045(6) -0.005(5)
C105 0.062(4) 0.064(4) 0.071(4) 0.005(4) 0.024(3) -0.003(3)
C106 0.054(4) 0.050(3) 0.058(4) 0.010(3) 0.014(3) 0.004(3)
C107 0.064(4) 0.066(4) 0.074(4) 0.006(4) 0.017(3) 0.005(3)
C108 0.071(5) 0.060(4) 0.094(5) -0.010(4) 0.015(4) 0.001(4)
C109 0.076(5) 0.056(4) 0.108(6) 0.005(4) 0.017(5) -0.008(4)
C110 0.054(4) 0.075(5) 0.095(5) 0.029(4) 0.019(4) -0.001(4)
C111 0.058(4) 0.064(4) 0.062(4) 0.016(3) 0.016(3) 0.011(3)
C112 0.043(4) 0.065(4) 0.067(4) 0.012(3) 0.021(3) -0.007(3)
C113 0.057(4) 0.068(4) 0.086(5) 0.019(4) 0.027(4) -0.009(3)
C114 0.069(5) 0.050(4) 0.083(5) 0.023(3) 0.031(4) -0.007(3)
C115 0.051(4) 0.049(3) 0.066(4) 0.014(3) 0.023(3) 0.000(3)
C116 0.042(3) 0.040(3) 0.061(4) 0.011(3) 0.018(3) 0.002(2)
C117 0.044(3) 0.038(3) 0.057(3) 0.008(3) 0.021(3) 0.000(2)
C118 0.048(4) 0.044(3) 0.057(3) 0.009(3) 0.019(3) 0.004(3)
C119 0.049(4) 0.048(3) 0.054(3) 0.009(3) 0.021(3) 0.003(3)
C120 0.051(4) 0.052(4) 0.075(4) 0.017(3) 0.019(3) 0.008(3)
C121 0.060(4) 0.049(3) 0.088(5) 0.031(3) 0.023(4) 0.012(3)
C122 0.040(3) 0.043(3) 0.061(4) 0.008(3) 0.016(3) 0.000(2)
C123 0.039(3) 0.038(3) 0.066(4) 0.008(3) 0.020(3) 0.002(2)
C124 0.039(3) 0.045(3) 0.069(4) 0.015(3) 0.020(3) 0.005(3)
C125 0.047(4) 0.059(4) 0.069(4) 0.012(3) 0.016(3) -0.003(3)
C126 0.058(4) 0.075(4) 0.076(4) 0.032(4) 0.021(3) 0.006(3)
C127 0.060(4) 0.067(4) 0.083(5) 0.039(4) 0.025(4) 0.007(3)
C128 0.045(4) 0.053(4) 0.090(5) 0.020(3) 0.030(4) 0.001(3)
C129 0.037(3) 0.047(3) 0.075(4) 0.015(3) 0.020(3) 0.001(3)
C130 0.041(3) 0.046(3) 0.073(4) 0.007(3) 0.027(3) -0.001(3)
C131 0.063(4) 0.056(4) 0.087(5) 0.008(4) 0.024(4) -0.004(3)
C132 0.064(5) 0.053(4) 0.095(6) -0.013(4) 0.017(4) -0.010(3)
C133 0.062(4) 0.073(5) 0.066(4) -0.004(4) 0.016(3) 0.004(4)
C134 0.046(4) 0.060(4) 0.066(4) 0.001(3) 0.021(3) 0.005(3)
C135 0.038(3) 0.052(3) 0.061(4) 0.001(3) 0.019(3) 0.001(3)
C136 0.038(3) 0.051(3) 0.056(3) 0.009(3) 0.018(3) 0.006(3)
C137 0.048(4) 0.038(3) 0.069(4) 0.019(3) 0.018(3) -0.001(3)
C138 0.064(4) 0.050(4) 0.099(5) 0.028(4) 0.032(4) 0.004(3)
C139 0.062(5) 0.082(5) 0.163(8) 0.070(6) 0.043(5) 0.028(4)
C140 0.057(5) 0.119(7) 0.116(7) 0.060(6) 0.006(5) 0.007(5)
C141 0.064(5) 0.101(6) 0.086(5) 0.032(5) 0.014(4) -0.002(4)
C142 0.049(4) 0.069(4) 0.073(4) 0.022(4) 0.019(3) 0.001(3)
C143 0.051(4) 0.055(4) 0.056(4) 0.014(3) 0.014(3) 0.006(3)
C144 0.044(4) 0.065(4) 0.072(4) 0.021(3) 0.022(3) 0.008(3)
C145 0.049(4) 0.091(5) 0.108(6) 0.038(5) 0.028(4) 0.014(4)
C146 0.058(5) 0.117(6) 0.112(7) 0.042(5) 0.006(5) 0.019(4)
C147 0.066(5) 0.123(6) 0.088(5) 0.048(5) 0.014(4) 0.014(4)
C148 0.059(4) 0.082(5) 0.080(5) 0.022(4) 0.024(4) 0.011(3)
C149 0.172(13) 0.196(14) 0.106(10) 0.055(10) 0.049(9) 0.005(11)
C150 0.165(11) 0.190(12) 0.137(10) 0.071(9) 0.049(9) 0.016(10)
C151 0.176(10) 0.184(11) 0.135(9) 0.080(8) 0.019(9) 0.051(9)
C152 0.181(11) 0.194(11) 0.158(10) 0.070(9) 0.014(10) 0.046(10)
C153 0.203(13) 0.206(12) 0.166(11) 0.066(10) 0.011(11) 0.048(11)
C154 0.110(12) 0.227(17) 0.253(17) 0.098(14) 0.000(12) 0.016(12)
C155 0.172(13) 0.196(14) 0.106(10) 0.055(10) 0.049(9) 0.005(11)
C156 0.165(11) 0.190(12) 0.137(10) 0.071(9) 0.049(9) 0.016(10)
C157 0.176(10) 0.184(11) 0.135(9) 0.080(8) 0.019(9) 0.051(9)
C158 0.181(11) 0.194(11) 0.158(10) 0.070(9) 0.014(10) 0.046(10)
C159 0.203(13) 0.206(12) 0.166(11) 0.066(10) 0.011(11) 0.048(11)
C160 0.110(12) 0.227(17) 0.253(17) 0.098(14) 0.000(12) 0.016(12)

loop_
_atom_type_symbol
_atom_type_description
_atom_type_scat_dispersion_real
_atom_type_scat_dispersion_imag
_atom_type_scat_source
C C 0.0033 0.0016 'International Tables Vol C Tables 4.2.6.8 and 6.1.1.4'
H H 0.0000 0.0000 'International Tables Vol C Tables 4.2.6.8 and 6.1.1.4'
O O 0.0106 0.0060 'International Tables Vol C Tables 4.2.6.8 and 6.1.1.4'

loop_
_geom_angle_atom_site_label_1
_geom_angle_atom_site_label_2
_geom_angle_atom_site_label_3
_geom_angle
_geom_angle_site_symmetry_1
_geom_angle_site_symmetry_3
_geom_angle_publ_flag
C1 O1 C5 124.0(4) . . ?
C42 O3 C38 121.8(6) . . ?
C79 O5 C75 123.3(5) . . ?
C116 O7 C112 122.4(4) . . ?
O2 C1 O1 117.0(6) . . ?
O2 C1 C2 127.0(5) . . ?
O1 C1 C2 116.0(5) . . ?
C3 C2 C1 120.0(5) . . ?
C3 C2 H2 120.0 . . ?
C1 C2 H2 120.0 . . ?
C2 C3 C4 122.8(6) . . ?
C2 C3 H3 118.6 . . ?
C4 C3 H3 118.6 . . ?
C5 C4 C9 119.2(5) . . ?
C5 C4 C3 117.4(5) . . ?
C9 C4 C3 123.4(5) . . ?
O1 C5 C4 119.7(4) . . ?
O1 C5 C6 117.6(4) . . ?
C4 C5 C6 122.7(5) . . ?
C7 C6 C5 115.8(4) . . ?
C7 C6 C10 119.1(4) . . ?
C5 C6 C10 125.1(4) . . ?
C8 C7 C6 119.1(5) . . ?
C8 C7 C25 121.4(5) . . ?
C6 C7 C25 119.5(5) . . ?
C9 C8 C7 121.6(5) . . ?
C9 C8 H8 119.2 . . ?
C7 C8 H8 119.2 . . ?
C8 C9 C4 120.3(5) . . ?
C8 C9 H9 119.8 . . ?
C4 C9 H9 119.8 . . ?
C11 C10 C6 118.6(4) . . ?
C11 C10 C26 119.1(5) . . ?
C6 C10 C26 122.3(4) . . ?
C10 C11 C24 119.3(5) . . ?
C10 C11 C12 125.0(5) . . ?
C24 C11 C12 115.6(4) . . ?
C13 C12 C17 117.2(5) . . ?
C13 C12 C11 121.7(5) . . ?
C17 C12 C11 120.6(5) . . ?
C14 C13 C12 121.9(5) . . ?
C14 C13 H13 119.0 . . ?
C12 C13 H13 119.0 . . ?
C13 C14 C15 120.3(6) . . ?
C13 C14 H14 119.9 . . ?
C15 C14 H14 119.9 . . ?
C16 C15 C14 119.3(6) . . ?
C16 C15 H15 120.4 . . ?
C14 C15 H15 120.4 . . ?
C15 C16 C17 121.7(6) . . ?
C15 C16 H16 119.1 . . ?
C17 C16 H16 119.1 . . ?
C16 C17 C12 119.4(5) . . ?
C16 C17 C18 122.0(5) . . ?
C12 C17 C18 118.5(5) . . ?
C23 C18 C19 118.5(5) . . ?
C23 C18 C17 119.9(5) . . ?
C19 C18 C17 121.6(5) . . ?
C20 C19 C18 121.7(6) . . ?
C20 C19 H19 119.1 . . ?
C18 C19 H19 119.1 . . ?
C19 C20 C21 119.5(6) . . ?
C19 C20 H20 120.2 . . ?
C21 C20 H20 120.2 . . ?
C20 C21 C22 120.2(6) . . ?
C20 C21 H21 119.9 . . ?
C22 C21 H21 119.9 . . ?
C21 C22 C23 121.0(6) . . ?
C21 C22 H22 119.5 . . ?
C23 C22 H22 119.5 . . ?
C18 C23 C22 119.1(5) . . ?
C18 C23 C24 119.4(5) . . ?
C22 C23 C24 121.1(5) . . ?
C25 C24 C11 119.4(5) . . ?
C25 C24 C23 123.3(5) . . ?
C11 C24 C23 117.2(4) . . ?
C24 C25 C7 118.4(5) . . ?
C24 C25 C32 121.0(5) . . ?
C7 C25 C32 120.5(5) . . ?
C31 C26 C27 118.1(5) . . ?
C31 C26 C10 118.8(5) . . ?
C27 C26 C10 123.1(5) . . ?
C28 C27 C26 121.3(5) . . ?
C28 C27 H27 119.4 . . ?
C26 C27 H27 119.4 . . ?
C27 C28 C29 120.1(6) . . ?
C27 C28 H28 119.9 . . ?
C29 C28 H28 119.9 . . ?
C30 C29 C28 119.9(6) . . ?
C30 C29 H29 120.1 . . ?
C28 C29 H29 120.1 . . ?
C31 C30 C29 120.0(6) . . ?
C31 C30 H30 120.0 . . ?
C29 C30 H30 120.0 . . ?
C30 C31 C26 120.6(5) . . ?
C30 C31 H31 119.7 . . ?
C26 C31 H31 119.7 . . ?
C33 C32 C37 117.4(5) . . ?
C33 C32 C25 124.1(5) . . ?
C37 C32 C25 118.4(5) . . ?
C34 C33 C32 121.1(6) . . ?
C34 C33 H33 119.4 . . ?
C32 C33 H33 119.4 . . ?
C33 C34 C35 120.7(6) . . ?
C33 C34 H34 119.7 . . ?
C35 C34 H34 119.7 . . ?
C36 C35 C34 119.4(6) . . ?
C36 C35 H35 120.3 . . ?
C34 C35 H35 120.3 . . ?
C35 C36 C37 120.6(6) . . ?
C35 C36 H36 119.7 . . ?
C37 C36 H36 119.7 . . ?
C36 C37 C32 120.8(6) . . ?
C36 C37 H37 119.6 . . ?
C32 C37 H37 119.6 . . ?
O4 C38 C39 129.7(8) . . ?
O4 C38 O3 113.3(7) . . ?
C39 C38 O3 116.9(8) . . ?
C40 C39 C38 122.2(7) . . ?
C40 C39 H39 118.9 . . ?
C38 C39 H39 118.9 . . ?
C39 C40 C41 119.5(7) . . ?
C39 C40 H40 120.3 . . ?
C41 C40 H40 120.3 . . ?
C42 C41 C46 118.7(6) . . ?
C42 C41 C40 120.0(7) . . ?
C46 C41 C40 121.3(7) . . ?
C41 C42 O3 119.5(6) . . ?
C41 C42 C43 123.7(6) . . ?
O3 C42 C43 116.7(5) . . ?
C47 C43 C44 118.5(6) . . ?
C47 C43 C42 126.7(6) . . ?
C44 C43 C42 114.8(5) . . ?
C62 C44 C45 121.2(6) . . ?
C62 C44 C43 119.2(5) . . ?
C45 C44 C43 119.6(6) . . ?
C46 C45 C44 121.5(6) . . ?
C46 C45 H45 119.3 . . ?
C44 C45 H45 119.3 . . ?
C45 C46 C41 120.7(6) . . ?
C45 C46 H46 119.7 . . ?
C41 C46 H46 119.7 . . ?
C43 C47 C48 120.2(6) . . ?
C43 C47 C63 120.3(6) . . ?
C48 C47 C63 119.4(6) . . ?
C47 C48 C61 119.1(5) . . ?
C47 C48 C49 124.3(6) . . ?
C61 C48 C49 116.4(6) . . ?
C54 C49 C50 117.5(6) . . ?
C54 C49 C48 120.5(6) . . ?
C50 C49 C48 121.4(6) . . ?
C51 C50 C49 122.8(8) . . ?
C51 C50 H50 118.6 . . ?
C49 C50 H50 118.6 . . ?
C50 C51 C52 118.1(8) . . ?
C50 C51 H51 121.0 . . ?
C52 C51 H51 121.0 . . ?
C53 C52 C51 120.6(8) . . ?
C53 C52 H52 119.7 . . ?
C51 C52 H52 119.7 . . ?
C52 C53 C54 120.8(8) . . ?
C52 C53 H53 119.6 . . ?
C54 C53 H53 119.6 . . ?
C53 C54 C49 120.2(8) . . ?
C53 C54 C55 119.7(7) . . ?
C49 C54 C55 119.9(6) . . ?
C56 C55 C60 119.1(7) . . ?
C56 C55 C54 121.5(7) . . ?
C60 C55 C54 119.4(6) . . ?
C57 C56 C55 121.7(7) . . ?
C57 C56 H56 119.2 . . ?
C55 C56 H56 119.2 . . ?
C56 C57 C58 119.7(7) . . ?
C56 C57 H57 120.1 . . ?
C58 C57 H57 120.1 . . ?
C59 C58 C57 120.2(8) . . ?
C59 C58 H58 119.9 . . ?
C57 C58 H58 119.9 . . ?
C58 C59 C60 121.6(7) . . ?
C58 C59 H59 119.2 . . ?
C60 C59 H59 119.2 . . ?
C55 C60 C59 117.6(6) . . ?
C55 C60 C61 119.6(6) . . ?
C59 C60 C61 122.5(6) . . ?
C62 C61 C48 117.9(6) . . ?
C62 C61 C60 124.4(6) . . ?
C48 C61 C60 117.7(6) . . ?
C61 C62 C44 120.9(6) . . ?
C61 C62 C69 122.9(6) . . ?
C44 C62 C69 116.2(5) . . ?
C68 C63 C64 117.7(8) . . ?
C68 C63 C47 122.6(7) . . ?
C64 C63 C47 119.6(7) . . ?
C65 C64 C63 122.0(10) . . ?
C65 C64 H64 119.0 . . ?
C63 C64 H64 119.0 . . ?
C66 C65 C64 116.7(10) . . ?
C66 C65 H65 121.6 . . ?
C64 C65 H65 121.6 . . ?
C67 C66 C65 123.3(11) . . ?
C67 C66 H66 118.3 . . ?
C65 C66 H66 118.3 . . ?
C66 C67 C68 119.1(11) . . ?
C66 C67 H67 120.4 . . ?
C68 C67 H67 120.4 . . ?
C67 C68 C63 121.1(9) . . ?
C67 C68 H68 119.4 . . ?
C63 C68 H68 119.4 . . ?
C74 C69 C70 120.1(7) . . ?
C74 C69 C62 120.4(6) . . ?
C70 C69 C62 119.4(6) . . ?
C71 C70 C69 120.0(8) . . ?
C71 C70 H70 120.0 . . ?
C69 C70 H70 120.0 . . ?
C72 C71 C70 119.2(8) . . ?
C72 C71 H71 120.4 . . ?
C70 C71 H71 120.4 . . ?
C71 C72 C73 121.4(8) . . ?
C71 C72 H72 119.3 . . ?
C73 C72 H72 119.3 . . ?
C74 C73 C72 119.1(8) . . ?
C74 C73 H73 120.4 . . ?
C72 C73 H73 120.4 . . ?
C73 C74 C69 120.1(8) . . ?
C73 C74 H74 120.0 . . ?
C69 C74 H74 120.0 . . ?
O6 C75 O5 115.7(6) . . ?
O6 C75 C76 128.7(7) . . ?
O5 C75 C76 115.5(6) . . ?
C77 C76 C75 121.9(7) . . ?
C77 C76 H76 119.1 . . ?
C75 C76 H76 119.1 . . ?
C76 C77 C78 121.8(7) . . ?
C76 C77 H77 119.1 . . ?
C78 C77 H77 119.1 . . ?
C79 C78 C83 119.5(6) . . ?
C79 C78 C77 117.2(6) . . ?
C83 C78 C77 123.2(6) . . ?
O5 C79 C78 120.0(5) . . ?
O5 C79 C80 117.8(5) . . ?
C78 C79 C80 122.2(5) . . ?
C81 C80 C84 119.1(5) . . ?
C81 C80 C79 116.1(5) . . ?
C84 C80 C79 124.7(5) . . ?
C99 C81 C82 121.6(5) . . ?
C99 C81 C80 118.8(5) . . ?
C82 C81 C80 119.5(5) . . ?
C83 C82 C81 120.8(6) . . ?
C83 C82 H82 119.6 . . ?
C81 C82 H82 119.6 . . ?
C82 C83 C78 120.9(6) . . ?
C82 C83 H83 119.6 . . ?
C78 C83 H83 119.6 . . ?
C85 C84 C80 119.3(5) . . ?
C85 C84 C100 122.3(5) . . ?
C80 C84 C100 118.3(5) . . ?
C84 C85 C98 119.0(5) . . ?
C84 C85 C86 124.3(5) . . ?
C98 C85 C86 116.6(5) . . ?
C91 C86 C87 117.8(5) . . ?
C91 C86 C85 119.0(5) . . ?
C87 C86 C85 122.7(5) . . ?
C88 C87 C86 121.4(6) . . ?
C88 C87 H87 119.3 . . ?
C86 C87 H87 119.3 . . ?
C89 C88 C87 120.4(6) . . ?
C89 C88 H88 119.8 . . ?
C87 C88 H88 119.8 . . ?
C90 C89 C88 119.3(6) . . ?
C90 C89 H89 120.4 . . ?
C88 C89 H89 120.4 . . ?
C89 C90 C91 122.4(6) . . ?
C89 C90 H90 118.8 . . ?
C91 C90 H90 118.8 . . ?
C86 C91 C90 118.6(6) . . ?
C86 C91 C92 121.0(5) . . ?
C90 C91 C92 120.3(5) . . ?
C93 C92 C97 118.2(5) . . ?
C93 C92 C91 123.0(5) . . ?
C97 C92 C91 118.7(5) . . ?
C94 C93 C92 122.6(6) . . ?
C94 C93 H93 118.7 . . ?
C92 C93 H93 118.7 . . ?
C93 C94 C95 118.9(6) . . ?
C93 C94 H94 120.5 . . ?
C95 C94 H94 120.5 . . ?
C96 C95 C94 120.3(6) . . ?
C96 C95 H95 119.8 . . ?
C94 C95 H95 119.8 . . ?
C95 C96 C97 121.9(6) . . ?
C95 C96 H96 119.1 . . ?
C97 C96 H96 119.1 . . ?
C96 C97 C92 118.1(5) . . ?
C96 C97 C98 122.7(5) . . ?
C92 C97 C98 118.8(5) . . ?
C99 C98 C85 119.0(5) . . ?
C99 C98 C97 122.2(5) . . ?
C85 C98 C97 118.7(5) . . ?
C98 C99 C81 119.8(5) . . ?
C98 C99 C106 120.6(5) . . ?
C81 C99 C106 119.5(5) . . ?
C105 C100 C101 118.3(6) . . ?
C105 C100 C84 120.8(5) . . ?
C101 C100 C84 120.9(5) . . ?
C102 C101 C100 120.4(7) . . ?
C102 C101 H101 119.8 . . ?
C100 C101 H101 119.8 . . ?
C101 C102 C103 120.9(7) . . ?
C101 C102 H102 119.5 . . ?
C103 C102 H102 119.5 . . ?
C104 C103 C102 118.7(7) . . ?
C104 C103 H103 120.6 . . ?
C102 C103 H103 120.6 . . ?
C103 C104 C105 121.0(8) . . ?
C103 C104 H104 119.5 . . ?
C105 C104 H104 119.5 . . ?
C100 C105 C104 120.7(7) . . ?
C100 C105 H105 119.7 . . ?
C104 C105 H105 119.7 . . ?
C111 C106 C107 117.2(5) . . ?
C111 C106 C99 119.9(5) . . ?
C107 C106 C99 122.9(5) . . ?
C108 C107 C106 121.9(7) . . ?
C108 C107 H107 119.1 . . ?
C106 C107 H107 119.1 . . ?
C107 C108 C109 119.6(7) . . ?
C107 C108 H108 120.2 . . ?
C109 C108 H108 120.2 . . ?
C110 C109 C108 119.4(6) . . ?
C110 C109 H109 120.3 . . ?
C108 C109 H109 120.3 . . ?
C109 C110 C111 121.4(7) . . ?
C109 C110 H110 119.3 . . ?
C111 C110 H110 119.3 . . ?
C110 C111 C106 120.5(6) . . ?
C110 C111 H111 119.7 . . ?
C106 C111 H111 119.7 . . ?
O8 C112 O7 115.3(5) . . ?
O8 C112 C113 128.5(6) . . ?
O7 C112 C113 116.2(6) . . ?
C114 C113 C112 121.8(6) . . ?
C114 C113 H113 119.1 . . ?
C112 C113 H113 119.1 . . ?
C113 C114 C115 121.2(5) . . ?
C113 C114 H114 119.4 . . ?
C115 C114 H114 119.4 . . ?
C116 C115 C121 119.2(5) . . ?
C116 C115 C114 116.6(5) . . ?
C121 C115 C114 124.2(5) . . ?
O7 C116 C115 121.8(5) . . ?
O7 C116 C117 116.1(4) . . ?
C115 C116 C117 122.1(5) . . ?
C118 C117 C122 119.8(5) . . ?
C118 C117 C116 115.9(4) . . ?
C122 C117 C116 124.2(5) . . ?
C117 C118 C120 118.8(5) . . ?
C117 C118 C119 118.8(5) . . ?
C120 C118 C119 122.3(5) . . ?
C136 C119 C118 119.4(5) . . ?
C136 C119 C143 121.2(5) . . ?
C118 C119 C143 119.4(5) . . ?
C121 C120 C118 121.4(5) . . ?
C121 C120 H120 119.3 . . ?
C118 C120 H120 119.3 . . ?
C120 C121 C115 120.4(5) . . ?
C120 C121 H121 119.8 . . ?
C115 C121 H121 119.8 . . ?
C123 C122 C117 118.4(5) . . ?
C123 C122 C137 120.5(5) . . ?
C117 C122 C137 121.1(4) . . ?
C122 C123 C136 119.8(5) . . ?
C122 C123 C124 123.2(5) . . ?
C136 C123 C124 117.0(4) . . ?
C125 C124 C129 118.7(5) . . ?
C125 C124 C123 122.2(5) . . ?
C129 C124 C123 118.7(5) . . ?
C126 C125 C124 121.2(5) . . ?
C126 C125 H125 119.4 . . ?
C124 C125 H125 119.4 . . ?
C125 C126 C127 119.9(6) . . ?
C125 C126 H126 120.1 . . ?
C127 C126 H126 120.1 . . ?
C128 C127 C126 120.3(6) . . ?
C128 C127 H127 119.9 . . ?
C126 C127 H127 119.9 . . ?
C127 C128 C129 121.3(5) . . ?
C127 C128 H128 119.3 . . ?
C129 C128 H128 119.3 . . ?
C124 C129 C128 118.4(5) . . ?
C124 C129 C130 119.8(5) . . ?
C128 C129 C130 121.7(5) . . ?
C131 C130 C135 118.1(5) . . ?
C131 C130 C129 122.4(5) . . ?
C135 C130 C129 119.5(5) . . ?
C132 C131 C130 123.1(6) . . ?
C132 C131 H131 118.5 . . ?
C130 C131 H131 118.5 . . ?
C131 C132 C133 118.0(6) . . ?
C131 C132 H132 121.0 . . ?
C133 C132 H132 121.0 . . ?
C134 C133 C132 121.2(6) . . ?
C134 C133 H133 119.4 . . ?
C132 C133 H133 119.4 . . ?
C133 C134 C135 122.3(6) . . ?
C133 C134 H134 118.8 . . ?
C135 C134 H134 118.8 . . ?
C134 C135 C130 117.4(5) . . ?
C134 C135 C136 123.1(5) . . ?
C130 C135 C136 118.8(5) . . ?
C119 C136 C123 117.7(5) . . ?
C119 C136 C135 125.0(5) . . ?
C123 C136 C135 117.0(5) . . ?
C138 C137 C142 118.5(6) . . ?
C138 C137 C122 120.1(5) . . ?
C142 C137 C122 121.4(5) . . ?
C137 C138 C139 120.1(7) . . ?
C137 C138 H138 119.9 . . ?
C139 C138 H138 119.9 . . ?
C140 C139 C138 120.6(7) . . ?
C140 C139 H139 119.7 . . ?
C138 C139 H139 119.7 . . ?
C141 C140 C139 119.3(7) . . ?
C141 C140 H140 120.3 . . ?
C139 C140 H140 120.3 . . ?
C140 C141 C142 121.2(8) . . ?
C140 C141 H141 119.4 . . ?
C142 C141 H141 119.4 . . ?
C141 C142 C137 120.4(6) . . ?
C141 C142 H142 119.8 . . ?
C137 C142 H142 119.8 . . ?
C144 C143 C148 119.4(6) . . ?
C144 C143 C119 120.4(5) . . ?
C148 C143 C119 120.1(5) . . ?
C145 C144 C143 120.6(6) . . ?
C145 C144 H144 119.7 . . ?
C143 C144 H144 119.7 . . ?
C144 C145 C146 119.7(7) . . ?
C144 C145 H145 120.1 . . ?
C146 C145 H145 120.1 . . ?
C147 C146 C145 120.9(7) . . ?
C147 C146 H146 119.6 . . ?
C145 C146 H146 119.6 . . ?
C146 C147 C148 119.3(7) . . ?
C146 C147 H147 120.3 . . ?
C148 C147 H147 120.3 . . ?
C147 C148 C143 120.0(6) . . ?
C147 C148 H148 120.0 . . ?
C143 C148 H148 120.0 . . ?
C149 C150 C151 112.3(12) . . ?
C149 C150 H15A 109.1 . . ?
C151 C150 H15A 109.1 . . ?
C149 C150 H15B 109.1 . . ?
C151 C150 H15B 109.1 . . ?
H15A C150 H15B 107.9 . . ?
C152 C151 C150 112.3(12) . . ?
C152 C151 H15C 109.1 . . ?
C150 C151 H15C 109.1 . . ?
C152 C151 H15D 109.1 . . ?
C150 C151 H15D 109.1 . . ?
H15C C151 H15D 107.9 . . ?
C151 C152 C153 108.9(12) . . ?
C151 C152 H15E 109.9 . . ?
C153 C152 H15E 109.9 . . ?
C151 C152 H15F 109.9 . . ?
C153 C152 H15F 109.9 . . ?
H15E C152 H15F 108.3 . . ?
C154 C153 C152 110.8(12) . . ?
C154 C153 H15G 109.5 . . ?
C152 C153 H15G 109.5 . . ?
C154 C153 H15H 109.5 . . ?
C152 C153 H15H 109.5 . . ?
H15G C153 H15H 108.1 . . ?
C156 C155 H15L 109.5 . . ?
C156 C155 H15M 109.5 . . ?
H15L C155 H15M 109.5 . . ?
C156 C155 H15N 109.5 . . ?
H15L C155 H15N 109.5 . . ?
H15M C155 H15N 109.5 . . ?
C157 C156 C155 114.0(13) . . ?
C157 C156 H15O 108.8 . . ?
C155 C156 H15O 108.8 . . ?
C157 C156 H15P 108.8 . . ?
C155 C156 H15P 108.8 . . ?
H15O C156 H15P 107.6 . . ?
C156 C157 C158 116.8(13) . . ?
C156 C157 H15Q 108.1 . . ?
C158 C157 H15Q 108.1 . . ?
C156 C157 H15R 108.1 . . ?
C158 C157 H15R 108.1 . . ?
H15Q C157 H15R 107.3 . . ?
C157 C158 C159 113.3(13) . . ?
C157 C158 H15S 108.9 . . ?
C159 C158 H15S 108.9 . . ?
C157 C158 H15T 108.9 . . ?
C159 C158 H15T 108.9 . . ?
H15S C158 H15T 107.7 . . ?
C160 C159 C158 116.1(14) . . ?
C160 C159 H15U 108.3 . . ?
C158 C159 H15U 108.3 . . ?
C160 C159 H15V 108.3 . . ?
C158 C159 H15V 108.3 . . ?
H15U C159 H15V 107.4 . . ?
C159 C160 H16A 109.5 . . ?
C159 C160 H16B 109.5 . . ?
H16A C160 H16B 109.5 . . ?
C159 C160 H16C 109.5 . . ?
H16A C160 H16C 109.5 . . ?
H16B C160 H16C 109.5 . . ?

loop_
_geom_bond_atom_site_label_1
_geom_bond_atom_site_label_2
_geom_bond_distance
_geom_bond_site_symmetry_2
_geom_bond_publ_flag
O1 C1 1.392(6) . ?
O1 C5 1.391(6) . ?
O2 C1 1.199(6) . ?
O3 C42 1.388(7) . ?
O3 C38 1.437(8) . ?
O4 C38 1.234(9) . ?
O5 C79 1.385(6) . ?
O5 C75 1.412(7) . ?
O6 C75 1.214(7) . ?
O7 C116 1.377(6) . ?
O7 C112 1.407(6) . ?
O8 C112 1.213(7) . ?
C1 C2 1.462(8) . ?
C2 C3 1.351(8) . ?
C2 H2 0.9300 . ?
C3 C4 1.438(7) . ?
C3 H3 0.9300 . ?
C4 C5 1.397(7) . ?
C4 C9 1.411(7) . ?
C5 C6 1.445(7) . ?
C6 C7 1.442(7) . ?
C6 C10 1.451(7) . ?
C7 C8 1.439(7) . ?
C7 C25 1.450(7) . ?
C8 C9 1.367(7) . ?
C8 H8 0.9300 . ?
C9 H9 0.9300 . ?
C10 C11 1.410(7) . ?
C10 C26 1.508(7) . ?
C11 C24 1.449(7) . ?
C11 C12 1.486(7) . ?
C12 C13 1.425(7) . ?
C12 C17 1.434(7) . ?
C13 C14 1.374(7) . ?
C13 H13 0.9300 . ?
C14 C15 1.415(8) . ?
C14 H14 0.9300 . ?
C15 C16 1.375(8) . ?
C15 H15 0.9300 . ?
C16 C17 1.413(7) . ?
C16 H16 0.9300 . ?
C17 C18 1.479(7) . ?
C18 C23 1.406(7) . ?
C18 C19 1.425(7) . ?
C19 C20 1.379(8) . ?
C19 H19 0.9300 . ?
C20 C21 1.389(9) . ?
C20 H20 0.9300 . ?
C21 C22 1.399(8) . ?
C21 H21 0.9300 . ?
C22 C23 1.409(7) . ?
C22 H22 0.9300 . ?
C23 C24 1.510(7) . ?
C24 C25 1.401(7) . ?
C25 C32 1.512(7) . ?
C26 C31 1.411(7) . ?
C26 C27 1.418(7) . ?
C27 C28 1.371(7) . ?
C27 H27 0.9300 . ?
C28 C29 1.406(8) . ?
C28 H28 0.9300 . ?
C29 C30 1.398(8) . ?
C29 H29 0.9300 . ?
C30 C31 1.395(7) . ?
C30 H30 0.9300 . ?
C31 H31 0.9300 . ?
C32 C33 1.401(7) . ?
C32 C37 1.405(7) . ?
C33 C34 1.377(8) . ?
C33 H33 0.9300 . ?
C34 C35 1.388(9) . ?
C34 H34 0.9300 . ?
C35 C36 1.370(8) . ?
C35 H35 0.9300 . ?
C36 C37 1.393(7) . ?
C36 H36 0.9300 . ?
C37 H37 0.9300 . ?
C38 C39 1.411(10) . ?
C39 C40 1.352(10) . ?
C39 H39 0.9300 . ?
C40 C41 1.460(9) . ?
C40 H40 0.9300 . ?
C41 C42 1.372(8) . ?
C41 C46 1.423(9) . ?
C42 C43 1.461(8) . ?
C43 C47 1.429(8) . ?
C43 C44 1.441(8) . ?
C44 C62 1.438(8) . ?
C44 C45 1.440(8) . ?
C45 C46 1.358(8) . ?
C45 H45 0.9300 . ?
C46 H46 0.9300 . ?
C47 C48 1.430(8) . ?
C47 C63 1.502(9) . ?
C48 C61 1.449(8) . ?
C48 C49 1.496(8) . ?
C49 C54 1.405(9) . ?
C49 C50 1.406(9) . ?
C50 C51 1.394(9) . ?
C50 H50 0.9300 . ?
C51 C52 1.401(11) . ?
C51 H51 0.9300 . ?
C52 C53 1.381(11) . ?
C52 H52 0.9300 . ?
C53 C54 1.400(9) . ?
C53 H53 0.9300 . ?
C54 C55 1.470(9) . ?
C55 C56 1.407(9) . ?
C55 C60 1.426(8) . ?
C56 C57 1.390(10) . ?
C56 H56 0.9300 . ?
C57 C58 1.391(10) . ?
C57 H57 0.9300 . ?
C58 C59 1.382(9) . ?
C58 H58 0.9300 . ?
C59 C60 1.433(9) . ?
C59 H59 0.9300 . ?
C60 C61 1.495(8) . ?
C61 C62 1.412(8) . ?
C62 C69 1.514(9) . ?
C63 C68 1.391(10) . ?
C63 C64 1.406(10) . ?
C64 C65 1.394(12) . ?
C64 H64 0.9300 . ?
C65 C66 1.390(15) . ?
C65 H65 0.9300 . ?
C66 C67 1.353(15) . ?
C66 H66 0.9300 . ?
C67 C68 1.388(12) . ?
C67 H67 0.9300 . ?
C68 H68 0.9300 . ?
C69 C74 1.397(9) . ?
C69 C70 1.403(9) . ?
C70 C71 1.400(10) . ?
C70 H70 0.9300 . ?
C71 C72 1.385(12) . ?
C71 H71 0.9300 . ?
C72 C73 1.404(12) . ?
C72 H72 0.9300 . ?
C73 C74 1.394(10) . ?
C73 H73 0.9300 . ?
C74 H74 0.9300 . ?
C75 C76 1.433(9) . ?
C76 C77 1.342(9) . ?
C76 H76 0.9300 . ?
C77 C78 1.448(8) . ?
C77 H77 0.9300 . ?
C78 C79 1.397(8) . ?
C78 C83 1.412(8) . ?
C79 C80 1.456(7) . ?
C80 C81 1.445(7) . ?
C80 C84 1.454(7) . ?
C81 C99 1.433(7) . ?
C81 C82 1.442(8) . ?
C82 C83 1.380(8) . ?
C82 H82 0.9300 . ?
C83 H83 0.9300 . ?
C84 C85 1.410(7) . ?
C84 C100 1.511(7) . ?
C85 C98 1.448(7) . ?
C85 C86 1.507(7) . ?
C86 C91 1.415(7) . ?
C86 C87 1.415(7) . ?
C87 C88 1.409(8) . ?
C87 H87 0.9300 . ?
C88 C89 1.384(9) . ?
C88 H88 0.9300 . ?
C89 C90 1.362(8) . ?
C89 H89 0.9300 . ?
C90 C91 1.437(8) . ?
C90 H90 0.9300 . ?
C91 C92 1.474(8) . ?
C92 C93 1.400(7) . ?
C92 C97 1.441(7) . ?
C93 C94 1.387(8) . ?
C93 H93 0.9300 . ?
C94 C95 1.397(8) . ?
C94 H94 0.9300 . ?
C95 C96 1.382(8) . ?
C95 H95 0.9300 . ?
C96 C97 1.407(7) . ?
C96 H96 0.9300 . ?
C97 C98 1.487(7) . ?
C98 C99 1.414(7) . ?
C99 C106 1.507(7) . ?
C100 C105 1.391(8) . ?
C100 C101 1.405(8) . ?
C101 C102 1.377(9) . ?
C101 H101 0.9300 . ?
C102 C103 1.401(11) . ?
C102 H102 0.9300 . ?
C103 C104 1.371(11) . ?
C103 H103 0.9300 . ?
C104 C105 1.394(9) . ?
C104 H104 0.9300 . ?
C105 H105 0.9300 . ?
C106 C111 1.402(8) . ?
C106 C107 1.408(8) . ?
C107 C108 1.393(8) . ?
C107 H107 0.9300 . ?
C108 C109 1.394(9) . ?
C108 H108 0.9300 . ?
C109 C110 1.375(9) . ?
C109 H109 0.9300 . ?
C110 C111 1.396(8) . ?
C110 H110 0.9300 . ?
C111 H111 0.9300 . ?
C112 C113 1.440(8) . ?
C113 C114 1.344(8) . ?
C113 H113 0.9300 . ?
C114 C115 1.465(7) . ?
C114 H114 0.9300 . ?
C115 C116 1.389(7) . ?
C115 C121 1.417(8) . ?
C116 C117 1.457(7) . ?
C117 C118 1.428(7) . ?
C117 C122 1.434(7) . ?
C118 C120 1.445(7) . ?
C118 C119 1.446(7) . ?
C119 C136 1.417(7) . ?
C119 C143 1.509(7) . ?
C120 C121 1.369(7) . ?
C120 H120 0.9300 . ?
C121 H121 0.9300 . ?
C122 C123 1.417(7) . ?
C122 C137 1.504(7) . ?
C123 C136 1.443(7) . ?
C123 C124 1.503(7) . ?
C124 C125 1.415(7) . ?
C124 C129 1.417(7) . ?
C125 C126 1.396(8) . ?
C125 H125 0.9300 . ?
C126 C127 1.398(8) . ?
C126 H126 0.9300 . ?
C127 C128 1.366(8) . ?
C127 H127 0.9300 . ?
C128 C129 1.440(8) . ?
C128 H128 0.9300 . ?
C129 C130 1.463(8) . ?
C130 C131 1.409(8) . ?
C130 C135 1.448(7) . ?
C131 C132 1.386(9) . ?
C131 H131 0.9300 . ?
C132 C133 1.400(9) . ?
C132 H132 0.9300 . ?
C133 C134 1.371(8) . ?
C133 H133 0.9300 . ?
C134 C135 1.410(7) . ?
C134 H134 0.9300 . ?
C135 C136 1.496(7) . ?
C137 C138 1.398(8) . ?
C137 C142 1.398(8) . ?
C138 C139 1.401(9) . ?
C138 H138 0.9300 . ?
C139 C140 1.385(10) . ?
C139 H139 0.9300 . ?
C140 C141 1.370(10) . ?
C140 H140 0.9300 . ?
C141 C142 1.391(9) . ?
C141 H141 0.9300 . ?
C142 H142 0.9300 . ?
C143 C144 1.397(8) . ?
C143 C148 1.417(8) . ?
C144 C145 1.385(8) . ?
C144 H144 0.9300 . ?
C145 C146 1.403(10) . ?
C145 H145 0.9300 . ?
C146 C147 1.391(10) . ?
C146 H146 0.9300 . ?
C147 C148 1.402(9) . ?
C147 H147 0.9300 . ?
C148 H148 0.9300 . ?
C149 C150 1.514(9) . ?
C149 H14A 0.9600 . ?
C149 H14B 0.9600 . ?
C149 H14C 0.9600 . ?
C150 C151 1.516(9) . ?
C150 H15A 0.9700 . ?
C150 H15B 0.9700 . ?
C151 C152 1.508(9) . ?
C151 H15C 0.9700 . ?
C151 H15D 0.9700 . ?
C152 C153 1.538(10) . ?
C152 H15E 0.9700 . ?
C152 H15F 0.9700 . ?
C153 C154 1.522(10) . ?
C153 H15G 0.9700 . ?
C153 H15H 0.9700 . ?
C154 H15I 0.9600 . ?
C154 H15J 0.9600 . ?
C154 H15K 0.9600 . ?
C155 C156 1.505(10) . ?
C155 H15L 0.9600 . ?
C155 H15M 0.9600 . ?
C155 H15N 0.9600 . ?
C156 C157 1.483(10) . ?
C156 H15O 0.9700 . ?
C156 H15P 0.9700 . ?
C157 C158 1.491(10) . ?
C157 H15Q 0.9700 . ?
C157 H15R 0.9700 . ?
C158 C159 1.493(10) . ?
C158 H15S 0.9700 . ?
C158 H15T 0.9700 . ?
C159 C160 1.488(10) . ?
C159 H15U 0.9700 . ?
C159 H15V 0.9700 . ?
C160 H16A 0.9600 . ?
C160 H16B 0.9600 . ?
C160 H16C 0.9600 . ?

loop_
_geom_torsion_atom_site_label_1
_geom_torsion_atom_site_label_2
_geom_torsion_atom_site_label_3
_geom_torsion_atom_site_label_4
_geom_torsion
_geom_torsion_site_symmetry_1
_geom_torsion_site_symmetry_2
_geom_torsion_site_symmetry_3
_geom_torsion_site_symmetry_4
_geom_torsion_publ_flag
C5 O1 C1 O2 179.7(5) . . . . ?
C5 O1 C1 C2 -1.2(7) . . . . ?
O2 C1 C2 C3 179.9(6) . . . . ?
O1 C1 C2 C3 0.9(8) . . . . ?
C1 C2 C3 C4 0.0(9) . . . . ?
C2 C3 C4 C5 -0.5(8) . . . . ?
C2 C3 C4 C9 179.5(6) . . . . ?
C1 O1 C5 C4 0.6(7) . . . . ?
C1 O1 C5 C6 178.5(4) . . . . ?
C9 C4 C5 O1 -179.8(5) . . . . ?
C3 C4 C5 O1 0.3(7) . . . . ?
C9 C4 C5 C6 2.5(8) . . . . ?
C3 C4 C5 C6 -177.5(5) . . . . ?
O1 C5 C6 C7 -170.8(4) . . . . ?
C4 C5 C6 C7 7.0(7) . . . . ?
O1 C5 C6 C10 9.5(7) . . . . ?
C4 C5 C6 C10 -172.7(5) . . . . ?
C5 C6 C7 C8 -13.1(7) . . . . ?
C10 C6 C7 C8 166.6(4) . . . . ?
C5 C6 C7 C25 164.2(4) . . . . ?
C10 C6 C7 C25 -16.1(7) . . . . ?
C6 C7 C8 C9 10.5(8) . . . . ?
C25 C7 C8 C9 -166.8(5) . . . . ?
C7 C8 C9 C4 -0.7(9) . . . . ?
C5 C4 C9 C8 -5.8(8) . . . . ?
C3 C4 C9 C8 174.1(5) . . . . ?
C7 C6 C10 C11 7.9(7) . . . . ?
C5 C6 C10 C11 -172.5(5) . . . . ?
C7 C6 C10 C26 -174.0(4) . . . . ?
C5 C6 C10 C26 5.6(7) . . . . ?
C6 C10 C11 C24 13.1(7) . . . . ?
C26 C10 C11 C24 -165.1(4) . . . . ?
C6 C10 C11 C12 -163.1(4) . . . . ?
C26 C10 C11 C12 18.7(7) . . . . ?
C10 C11 C12 C13 26.5(7) . . . . ?
C24 C11 C12 C13 -149.8(5) . . . . ?
C10 C11 C12 C17 -161.1(5) . . . . ?
C24 C11 C12 C17 22.6(6) . . . . ?
C17 C12 C13 C14 2.8(7) . . . . ?
C11 C12 C13 C14 175.4(5) . . . . ?
C12 C13 C14 C15 0.5(8) . . . . ?
C13 C14 C15 C16 -2.8(8) . . . . ?
C14 C15 C16 C17 1.8(9) . . . . ?
C15 C16 C17 C12 1.5(8) . . . . ?
C15 C16 C17 C18 -177.3(5) . . . . ?
C13 C12 C17 C16 -3.7(7) . . . . ?
C11 C12 C17 C16 -176.4(4) . . . . ?
C13 C12 C17 C18 175.1(4) . . . . ?
C11 C12 C17 C18 2.4(7) . . . . ?
C16 C17 C18 C23 162.5(5) . . . . ?
C12 C17 C18 C23 -16.3(7) . . . . ?
C16 C17 C18 C19 -18.0(7) . . . . ?
C12 C17 C18 C19 163.2(5) . . . . ?
C23 C18 C19 C20 1.3(8) . . . . ?
C17 C18 C19 C20 -178.2(5) . . . . ?
C18 C19 C20 C21 1.4(9) . . . . ?
C19 C20 C21 C22 -2.8(9) . . . . ?
C20 C21 C22 C23 1.5(9) . . . . ?
C19 C18 C23 C22 -2.5(7) . . . . ?
C17 C18 C23 C22 177.0(5) . . . . ?
C19 C18 C23 C24 -174.9(4) . . . . ?
C17 C18 C23 C24 4.7(7) . . . . ?
C21 C22 C23 C18 1.2(8) . . . . ?
C21 C22 C23 C24 173.4(5) . . . . ?
C10 C11 C24 C25 -26.7(7) . . . . ?
C12 C11 C24 C25 149.8(5) . . . . ?
C10 C11 C24 C23 149.8(5) . . . . ?
C12 C11 C24 C23 -33.7(6) . . . . ?
C18 C23 C24 C25 -162.8(5) . . . . ?
C22 C23 C24 C25 25.1(7) . . . . ?
C18 C23 C24 C11 20.9(7) . . . . ?
C22 C23 C24 C11 -151.2(5) . . . . ?
C11 C24 C25 C7 18.2(7) . . . . ?
C23 C24 C25 C7 -158.0(4) . . . . ?
C11 C24 C25 C32 -159.9(4) . . . . ?
C23 C24 C25 C32 23.9(7) . . . . ?
C8 C7 C25 C24 -179.8(5) . . . . ?
C6 C7 C25 C24 2.9(7) . . . . ?
C8 C7 C25 C32 -1.8(7) . . . . ?
C6 C7 C25 C32 -179.0(4) . . . . ?
C11 C10 C26 C31 56.9(6) . . . . ?
C6 C10 C26 C31 -121.2(5) . . . . ?
C11 C10 C26 C27 -120.7(5) . . . . ?
C6 C10 C26 C27 61.2(7) . . . . ?
C31 C26 C27 C28 0.4(8) . . . . ?
C10 C26 C27 C28 178.1(5) . . . . ?
C26 C27 C28 C29 -0.3(8) . . . . ?
C27 C28 C29 C30 0.9(9) . . . . ?
C28 C29 C30 C31 -1.5(8) . . . . ?
C29 C30 C31 C26 1.5(8) . . . . ?
C27 C26 C31 C30 -1.0(7) . . . . ?
C10 C26 C31 C30 -178.8(5) . . . . ?
C24 C25 C32 C33 -126.2(6) . . . . ?
C7 C25 C32 C33 55.8(7) . . . . ?
C24 C25 C32 C37 53.9(7) . . . . ?
C7 C25 C32 C37 -124.1(5) . . . . ?
C37 C32 C33 C34 0.1(8) . . . . ?
C25 C32 C33 C34 -179.8(5) . . . . ?
C32 C33 C34 C35 -0.1(9) . . . . ?
C33 C34 C35 C36 0.1(9) . . . . ?
C34 C35 C36 C37 -0.1(9) . . . . ?
C35 C36 C37 C32 0.1(9) . . . . ?
C33 C32 C37 C36 -0.1(8) . . . . ?
C25 C32 C37 C36 179.8(5) . . . . ?
C42 O3 C38 O4 -177.0(7) . . . . ?
C42 O3 C38 C39 4.7(9) . . . . ?
O4 C38 C39 C40 178.5(9) . . . . ?
O3 C38 C39 C40 -3.5(11) . . . . ?
C38 C39 C40 C41 1.3(12) . . . . ?
C39 C40 C41 C42 -0.1(11) . . . . ?
C39 C40 C41 C46 179.0(7) . . . . ?
C46 C41 C42 O3 -177.9(6) . . . . ?
C40 C41 C42 O3 1.3(9) . . . . ?
C46 C41 C42 C43 -0.6(10) . . . . ?
C40 C41 C42 C43 178.5(6) . . . . ?
C38 O3 C42 C41 -3.6(9) . . . . ?
C38 O3 C42 C43 179.0(5) . . . . ?
C41 C42 C43 C47 168.7(6) . . . . ?
O3 C42 C43 C47 -14.0(9) . . . . ?
C41 C42 C43 C44 -8.0(9) . . . . ?
O3 C42 C43 C44 169.3(5) . . . . ?
C47 C43 C44 C62 15.7(8) . . . . ?
C42 C43 C44 C62 -167.3(5) . . . . ?
C47 C43 C44 C45 -165.3(6) . . . . ?
C42 C43 C44 C45 11.7(8) . . . . ?
C62 C44 C45 C46 171.6(6) . . . . ?
C43 C44 C45 C46 -7.3(9) . . . . ?
C44 C45 C46 C41 -1.9(10) . . . . ?
C42 C41 C46 C45 5.9(10) . . . . ?
C40 C41 C46 C45 -173.2(6) . . . . ?
C44 C43 C47 C48 -4.5(9) . . . . ?
C42 C43 C47 C48 178.9(6) . . . . ?
C44 C43 C47 C63 177.6(6) . . . . ?
C42 C43 C47 C63 1.0(10) . . . . ?
C43 C47 C48 C61 -14.2(9) . . . . ?
C63 C47 C48 C61 163.7(6) . . . . ?
C43 C47 C48 C49 160.1(6) . . . . ?
C63 C47 C48 C49 -22.0(9) . . . . ?
C47 C48 C49 C54 165.2(6) . . . . ?
C61 C48 C49 C54 -20.4(9) . . . . ?
C47 C48 C49 C50 -23.7(9) . . . . ?
C61 C48 C49 C50 150.6(6) . . . . ?
C54 C49 C50 C51 -1.7(10) . . . . ?
C48 C49 C50 C51 -173.0(7) . . . . ?
C49 C50 C51 C52 -0.3(12) . . . . ?
C50 C51 C52 C53 2.3(12) . . . . ?
C51 C52 C53 C54 -2.4(12) . . . . ?
C52 C53 C54 C49 0.3(11) . . . . ?
C52 C53 C54 C55 175.0(7) . . . . ?
C50 C49 C54 C53 1.6(10) . . . . ?
C48 C49 C54 C53 173.0(6) . . . . ?
C50 C49 C54 C55 -173.0(6) . . . . ?
C48 C49 C54 C55 -1.6(9) . . . . ?
C53 C54 C55 C56 20.8(10) . . . . ?
C49 C54 C55 C56 -164.6(6) . . . . ?
C53 C54 C55 C60 -160.0(6) . . . . ?
C49 C54 C55 C60 14.7(9) . . . . ?
C60 C55 C56 C57 0.8(11) . . . . ?
C54 C55 C56 C57 -179.9(7) . . . . ?
C55 C56 C57 C58 -0.5(12) . . . . ?
C56 C57 C58 C59 -0.7(12) . . . . ?
C57 C58 C59 C60 1.6(11) . . . . ?
C56 C55 C60 C59 0.0(9) . . . . ?
C54 C55 C60 C59 -179.3(6) . . . . ?
C56 C55 C60 C61 174.0(6) . . . . ?
C54 C55 C60 C61 -5.3(9) . . . . ?
C58 C59 C60 C55 -1.2(9) . . . . ?
C58 C59 C60 C61 -175.0(6) . . . . ?
C47 C48 C61 C62 21.5(8) . . . . ?
C49 C48 C61 C62 -153.2(5) . . . . ?
C47 C48 C61 C60 -156.2(5) . . . . ?
C49 C48 C61 C60 29.2(8) . . . . ?
C55 C60 C61 C62 165.6(6) . . . . ?
C59 C60 C61 C62 -20.8(9) . . . . ?
C55 C60 C61 C48 -17.0(8) . . . . ?
C59 C60 C61 C48 156.7(6) . . . . ?
C48 C61 C62 C44 -10.2(8) . . . . ?
C60 C61 C62 C44 167.2(5) . . . . ?
C48 C61 C62 C69 167.9(6) . . . . ?
C60 C61 C62 C69 -14.7(9) . . . . ?
C45 C44 C62 C61 172.7(6) . . . . ?
C43 C44 C62 C61 -8.3(9) . . . . ?
C45 C44 C62 C69 -5.5(9) . . . . ?
C43 C44 C62 C69 173.5(6) . . . . ?
C43 C47 C63 C68 -64.5(9) . . . . ?
C48 C47 C63 C68 117.6(7) . . . . ?
C43 C47 C63 C64 114.7(7) . . . . ?
C48 C47 C63 C64 -63.2(8) . . . . ?
C68 C63 C64 C65 1.7(11) . . . . ?
C47 C63 C64 C65 -177.5(7) . . . . ?
C63 C64 C65 C66 -1.4(14) . . . . ?
C64 C65 C66 C67 0.5(18) . . . . ?
C65 C66 C67 C68 0.1(18) . . . . ?
C66 C67 C68 C63 0.2(14) . . . . ?
C64 C63 C68 C67 -1.1(11) . . . . ?
C47 C63 C68 C67 178.1(7) . . . . ?
C61 C62 C69 C74 115.4(7) . . . . ?
C44 C62 C69 C74 -66.4(8) . . . . ?
C61 C62 C69 C70 -68.6(8) . . . . ?
C44 C62 C69 C70 109.6(7) . . . . ?
C74 C69 C70 C71 -1.1(10) . . . . ?
C62 C69 C70 C71 -177.1(6) . . . . ?
C69 C70 C71 C72 0.1(12) . . . . ?
C70 C71 C72 C73 -0.2(13) . . . . ?
C71 C72 C73 C74 1.2(13) . . . . ?
C72 C73 C74 C69 -2.2(12) . . . . ?
C70 C69 C74 C73 2.2(10) . . . . ?
C62 C69 C74 C73 178.2(6) . . . . ?
C79 O5 C75 O6 -173.4(5) . . . . ?
C79 O5 C75 C76 6.2(8) . . . . ?
O6 C75 C76 C77 177.2(7) . . . . ?
O5 C75 C76 C77 -2.4(10) . . . . ?
C75 C76 C77 C78 -2.1(11) . . . . ?
C76 C77 C78 C79 3.0(10) . . . . ?
C76 C77 C78 C83 -178.1(7) . . . . ?
C75 O5 C79 C78 -5.4(8) . . . . ?
C75 O5 C79 C80 175.5(5) . . . . ?
C83 C78 C79 O5 -178.3(5) . . . . ?
C77 C78 C79 O5 0.6(9) . . . . ?
C83 C78 C79 C80 0.8(9) . . . . ?
C77 C78 C79 C80 179.7(5) . . . . ?
O5 C79 C80 C81 170.9(5) . . . . ?
C78 C79 C80 C81 -8.2(8) . . . . ?
O5 C79 C80 C84 -10.8(8) . . . . ?
C78 C79 C80 C84 170.1(5) . . . . ?
C84 C80 C81 C99 15.0(8) . . . . ?
C79 C80 C81 C99 -166.6(5) . . . . ?
C84 C80 C81 C82 -166.5(5) . . . . ?
C79 C80 C81 C82 11.9(8) . . . . ?
C99 C81 C82 C83 169.8(6) . . . . ?
C80 C81 C82 C83 -8.6(9) . . . . ?
C81 C82 C83 C78 0.8(10) . . . . ?
C79 C78 C83 C82 3.1(10) . . . . ?
C77 C78 C83 C82 -175.7(6) . . . . ?
C81 C80 C84 C85 -9.5(8) . . . . ?
C79 C80 C84 C85 172.2(5) . . . . ?
C81 C80 C84 C100 168.2(5) . . . . ?
C79 C80 C84 C100 -10.1(8) . . . . ?
C80 C84 C85 C98 -9.7(8) . . . . ?
C100 C84 C85 C98 172.7(5) . . . . ?
C80 C84 C85 C86 166.5(5) . . . . ?
C100 C84 C85 C86 -11.1(8) . . . . ?
C84 C85 C86 C91 165.5(5) . . . . ?
C98 C85 C86 C91 -18.3(7) . . . . ?
C84 C85 C86 C87 -22.5(8) . . . . ?
C98 C85 C86 C87 153.8(5) . . . . ?
C91 C86 C87 C88 -1.8(8) . . . . ?
C85 C86 C87 C88 -174.0(5) . . . . ?
C86 C87 C88 C89 0.2(9) . . . . ?
C87 C88 C89 C90 1.9(10) . . . . ?
C88 C89 C90 C91 -2.4(10) . . . . ?
C87 C86 C91 C90 1.4(8) . . . . ?
C85 C86 C91 C90 173.8(5) . . . . ?
C87 C86 C91 C92 -177.5(5) . . . . ?
C85 C86 C91 C92 -5.1(8) . . . . ?
C89 C90 C91 C86 0.7(9) . . . . ?
C89 C90 C91 C92 179.6(6) . . . . ?
C86 C91 C92 C93 -162.7(5) . . . . ?
C90 C91 C92 C93 18.5(8) . . . . ?
C86 C91 C92 C97 16.8(7) . . . . ?
C90 C91 C92 C97 -162.1(5) . . . . ?
C97 C92 C93 C94 0.6(8) . . . . ?
C91 C92 C93 C94 -180.0(5) . . . . ?
C92 C93 C94 C95 -2.2(9) . . . . ?
C93 C94 C95 C96 1.2(9) . . . . ?
C94 C95 C96 C97 1.5(8) . . . . ?
C95 C96 C97 C92 -3.1(8) . . . . ?
C95 C96 C97 C98 -175.5(5) . . . . ?
C93 C92 C97 C96 2.0(7) . . . . ?
C91 C92 C97 C96 -177.4(5) . . . . ?
C93 C92 C97 C98 174.7(5) . . . . ?
C91 C92 C97 C98 -4.7(7) . . . . ?
C84 C85 C98 C99 23.8(7) . . . . ?
C86 C85 C98 C99 -152.7(5) . . . . ?
C84 C85 C98 C97 -153.5(5) . . . . ?
C86 C85 C98 C97 30.0(7) . . . . ?
C96 C97 C98 C99 -23.7(8) . . . . ?
C92 C97 C98 C99 164.0(5) . . . . ?
C96 C97 C98 C85 153.5(5) . . . . ?
C92 C97 C98 C85 -18.8(7) . . . . ?
C85 C98 C99 C81 -18.3(8) . . . . ?
C97 C98 C99 C81 158.9(5) . . . . ?
C85 C98 C99 C106 158.1(5) . . . . ?
C97 C98 C99 C106 -24.6(8) . . . . ?
C82 C81 C99 C98 -179.4(5) . . . . ?
C80 C81 C99 C98 -1.0(8) . . . . ?
C82 C81 C99 C106 4.1(8) . . . . ?
C80 C81 C99 C106 -177.5(5) . . . . ?
C85 C84 C100 C105 -66.3(7) . . . . ?
C80 C84 C100 C105 116.0(6) . . . . ?
C85 C84 C100 C101 112.9(6) . . . . ?
C80 C84 C100 C101 -64.7(7) . . . . ?
C105 C100 C101 C102 -0.6(9) . . . . ?
C84 C100 C101 C102 -179.9(6) . . . . ?
C100 C101 C102 C103 -0.4(11) . . . . ?
C101 C102 C103 C104 0.6(13) . . . . ?
C102 C103 C104 C105 0.2(13) . . . . ?
C101 C100 C105 C104 1.5(9) . . . . ?
C84 C100 C105 C104 -179.3(6) . . . . ?
C103 C104 C105 C100 -1.3(11) . . . . ?
C98 C99 C106 C111 -53.8(7) . . . . ?
C81 C99 C106 C111 122.7(6) . . . . ?
C98 C99 C106 C107 124.7(6) . . . . ?
C81 C99 C106 C107 -58.9(7) . . . . ?
C111 C106 C107 C108 -0.8(9) . . . . ?
C99 C106 C107 C108 -179.2(6) . . . . ?
C106 C107 C108 C109 0.6(10) . . . . ?
C107 C108 C109 C110 -0.9(10) . . . . ?
C108 C109 C110 C111 1.5(10) . . . . ?
C109 C110 C111 C106 -1.7(9) . . . . ?
C107 C106 C111 C110 1.3(8) . . . . ?
C99 C106 C111 C110 179.8(5) . . . . ?
C116 O7 C112 O8 176.5(5) . . . . ?
C116 O7 C112 C113 -2.5(8) . . . . ?
O8 C112 C113 C114 -176.4(7) . . . . ?
O7 C112 C113 C114 2.5(9) . . . . ?
C112 C113 C114 C115 -0.7(10) . . . . ?
C113 C114 C115 C116 -1.1(9) . . . . ?
C113 C114 C115 C121 175.5(6) . . . . ?
C112 O7 C116 C115 0.8(8) . . . . ?
C112 O7 C116 C117 -178.8(5) . . . . ?
C121 C115 C116 O7 -175.7(5) . . . . ?
C114 C115 C116 O7 1.1(8) . . . . ?
C121 C115 C116 C117 3.8(8) . . . . ?
C114 C115 C116 C117 -179.4(5) . . . . ?
O7 C116 C117 C118 164.8(5) . . . . ?
C115 C116 C117 C118 -14.7(8) . . . . ?
O7 C116 C117 C122 -12.9(8) . . . . ?
C115 C116 C117 C122 167.5(5) . . . . ?
C122 C117 C118 C120 -164.7(5) . . . . ?
C116 C117 C118 C120 17.5(7) . . . . ?
C122 C117 C118 C119 17.8(8) . . . . ?
C116 C117 C118 C119 -160.0(5) . . . . ?
C117 C118 C119 C136 -4.2(8) . . . . ?
C120 C118 C119 C136 178.4(5) . . . . ?
C117 C118 C119 C143 174.4(5) . . . . ?
C120 C118 C119 C143 -3.0(8) . . . . ?
C117 C118 C120 C121 -10.3(8) . . . . ?
C119 C118 C120 C121 167.1(6) . . . . ?
C118 C120 C121 C115 -1.2(9) . . . . ?
C116 C115 C121 C120 4.4(9) . . . . ?
C114 C115 C121 C120 -172.0(6) . . . . ?
C118 C117 C122 C123 -8.9(8) . . . . ?
C116 C117 C122 C123 168.7(5) . . . . ?
C118 C117 C122 C137 170.1(5) . . . . ?
C116 C117 C122 C137 -12.2(8) . . . . ?
C117 C122 C123 C136 -13.5(8) . . . . ?
C137 C122 C123 C136 167.4(5) . . . . ?
C117 C122 C123 C124 166.3(5) . . . . ?
C137 C122 C123 C124 -12.7(8) . . . . ?
C122 C123 C124 C125 -33.9(8) . . . . ?
C136 C123 C124 C125 145.9(5) . . . . ?
C122 C123 C124 C129 153.3(5) . . . . ?
C136 C123 C124 C129 -26.9(7) . . . . ?
C129 C124 C125 C126 -3.0(9) . . . . ?
C123 C124 C125 C126 -175.7(5) . . . . ?
C124 C125 C126 C127 -1.4(9) . . . . ?
C125 C126 C127 C128 4.0(10) . . . . ?
C126 C127 C128 C129 -2.1(9) . . . . ?
C125 C124 C129 C128 4.7(8) . . . . ?
C123 C124 C129 C128 177.8(5) . . . . ?
C125 C124 C129 C130 -171.7(5) . . . . ?
C123 C124 C129 C130 1.3(8) . . . . ?
C127 C128 C129 C124 -2.3(9) . . . . ?
C127 C128 C129 C130 174.1(6) . . . . ?
C124 C129 C130 C131 -162.2(5) . . . . ?
C128 C129 C130 C131 21.4(8) . . . . ?
C124 C129 C130 C135 17.8(8) . . . . ?
C128 C129 C130 C135 -158.6(5) . . . . ?
C135 C130 C131 C132 1.2(9) . . . . ?
C129 C130 C131 C132 -178.8(6) . . . . ?
C130 C131 C132 C133 -0.7(10) . . . . ?
C131 C132 C133 C134 0.4(10) . . . . ?
C132 C133 C134 C135 -0.7(9) . . . . ?
C133 C134 C135 C130 1.2(8) . . . . ?
C133 C134 C135 C136 -168.5(5) . . . . ?
C131 C130 C135 C134 -1.4(8) . . . . ?
C129 C130 C135 C134 178.6(5) . . . . ?
C131 C130 C135 C136 168.8(5) . . . . ?
C129 C130 C135 C136 -11.2(7) . . . . ?
C118 C119 C136 C123 -17.6(8) . . . . ?
C143 C119 C136 C123 163.7(5) . . . . ?
C118 C119 C136 C135 156.1(5) . . . . ?
C143 C119 C136 C135 -22.6(8) . . . . ?
C122 C123 C136 C119 26.9(7) . . . . ?
C124 C123 C136 C119 -153.0(5) . . . . ?
C122 C123 C136 C135 -147.3(5) . . . . ?
C124 C123 C136 C135 32.9(7) . . . . ?
C134 C135 C136 C119 -18.4(8) . . . . ?
C130 C135 C136 C119 172.0(5) . . . . ?
C134 C135 C136 C123 155.3(5) . . . . ?
C130 C135 C136 C123 -14.3(7) . . . . ?
C123 C122 C137 C138 -61.7(7) . . . . ?
C117 C122 C137 C138 119.3(6) . . . . ?
C123 C122 C137 C142 119.1(6) . . . . ?
C117 C122 C137 C142 -60.0(7) . . . . ?
C142 C137 C138 C139 -1.0(8) . . . . ?
C122 C137 C138 C139 179.7(5) . . . . ?
C137 C138 C139 C140 1.0(10) . . . . ?
C138 C139 C140 C141 -0.2(11) . . . . ?
C139 C140 C141 C142 -0.6(11) . . . . ?
C140 C141 C142 C137 0.6(10) . . . . ?
C138 C137 C142 C141 0.2(8) . . . . ?
C122 C137 C142 C141 179.5(5) . . . . ?
C136 C119 C143 C144 -54.9(7) . . . . ?
C118 C119 C143 C144 126.4(6) . . . . ?
C136 C119 C143 C148 121.9(6) . . . . ?
C118 C119 C143 C148 -56.8(7) . . . . ?
C148 C143 C144 C145 -0.9(9) . . . . ?
C119 C143 C144 C145 176.0(6) . . . . ?
C143 C144 C145 C146 0.3(10) . . . . ?
C144 C145 C146 C147 0.0(11) . . . . ?
C145 C146 C147 C148 0.2(12) . . . . ?
C146 C147 C148 C143 -0.7(11) . . . . ?
C144 C143 C148 C147 1.0(9) . . . . ?
C119 C143 C148 C147 -175.8(6) . . . . ?
C149 C150 C151 C152 -172.7(15) . . . . ?
C150 C151 C152 C153 176.4(16) . . . . ?
C151 C152 C153 C154 171.5(17) . . . . ?
C155 C156 C157 C158 176(2) . . . . ?
C156 C157 C158 C159 -154(2) . . . . ?
C157 C158 C159 C160 -73(3) . . . . ?
